data_7133147
loop_
_publ_author_name
'Karnbrock, Simon B. H.'
'Golz, Christopher'
'Alcarazo, Manuel'

_publ_section_title
;
 P(V)-bis(amidophenolate) ligand cooperation: stoichiometric
 C&#xe001;O-bond cleavage in aldehydes and ketones.
;
_journal_issue 53
_journal_name_full 'Chemical communications (Cambridge, England)'
_journal_page_first 6745
_journal_page_last 6748
_journal_paper_doi 10.1039/d4cc02202e
_journal_volume 60
_journal_year 2024
_chemical_formula_moiety 'C51 H76 N2 O3 P Si, C32 H12 B F24, 0.682(C7 H8), 0.318(C5 H12)'
_chemical_formula_sum 'C89.36 H97.27 B F24 N2 O3 P Si'
_chemical_formula_weight 1773.21
_space_group_crystal_system triclinic
_space_group_IT_number 2
_space_group_name_Hall '-P 1'
_space_group_name_H-M_alt 'P -1'
_atom_sites_solution_hydrogens geom
_atom_sites_solution_primary dual
_audit_creation_date 2023-04-03
_audit_creation_method
;FinalCif V118 by Daniel Kratzert, Freiburg 2023,
https://dkratzert.de/finalcif.html
;
_audit_update_record
;
2024-05-06 deposited with the CCDC.	2024-06-03 downloaded from the CCDC.
;
_cell_angle_alpha 95.272(2)
_cell_angle_beta 103.875(2)
_cell_angle_gamma 91.260(2)
_cell_formula_units_Z 2
_cell_length_a 13.1456(7)
_cell_length_b 17.6698(12)
_cell_length_c 20.0734(15)
_cell_measurement_reflns_used 9728
_cell_measurement_temperature 100.00
_cell_measurement_theta_max 29.501
_cell_measurement_theta_min 2.296
_cell_volume 4502.8(5)
_computing_cell_refinement 'SAINT V8.40B (?, 2016)'
_computing_data_collection 'Bruker BIS V6.2.15/2021-03-16 && APEX4 2022.1-1'
_computing_data_reduction 'SAINT V8.40B (?, 2016)'
_computing_molecular_graphics 'Olex2 1.5 (Dolomanov et al., 2009)'
_computing_publication_material 'Olex2 1.5 (Dolomanov et al., 2009)'
_computing_structure_refinement 'XL  (Sheldrick, 2008)'
_computing_structure_solution 'XT  (Sheldrick, 2015)'
_diffrn_ambient_environment N~2~
_diffrn_ambient_temperature 100.00
_diffrn_detector CPAD
_diffrn_detector_area_resol_mean 7.41
_diffrn_detector_type 'Bruker PHOTON III'
_diffrn_measured_fraction_theta_full 0.999
_diffrn_measured_fraction_theta_max 0.996
_diffrn_measurement_device 'four-circle diffractometer'
_diffrn_measurement_device_type 'Bruker D8 VENTURE dual wavelength Mo/Cu'
_diffrn_measurement_method '\w and \f scans'
_diffrn_measurement_specimen_support 'MiTeGen micromount'
_diffrn_radiation_monochromator 'mirror optics'
_diffrn_radiation_probe x-ray
_diffrn_radiation_type MoK\a
_diffrn_radiation_wavelength 0.71073
_diffrn_reflns_av_R_equivalents 0.0603
_diffrn_reflns_av_unetI/netI 0.0406
_diffrn_reflns_Laue_measured_fraction_full 0.999
_diffrn_reflns_Laue_measured_fraction_max 0.996
_diffrn_reflns_limit_h_max 18
_diffrn_reflns_limit_h_min -15
_diffrn_reflns_limit_k_max 24
_diffrn_reflns_limit_k_min -24
_diffrn_reflns_limit_l_max 27
_diffrn_reflns_limit_l_min -27
_diffrn_reflns_number 159746
_diffrn_reflns_point_group_measured_fraction_full 0.999
_diffrn_reflns_point_group_measured_fraction_max 0.996
_diffrn_reflns_theta_full 25.242
_diffrn_reflns_theta_max 29.650
_diffrn_reflns_theta_min 2.016
_diffrn_source 'microfocus sealed X-ray tube'
_diffrn_source_current 1.0
_diffrn_source_power 0.05
_diffrn_source_type 'Incoatec I\ms'
_diffrn_source_voltage 50.0
_diffrn_standards_number 0
_exptl_absorpt_coefficient_mu 0.142
_exptl_absorpt_correction_T_max 0.8133
_exptl_absorpt_correction_T_min 0.6454
_exptl_absorpt_correction_type multi-scan
_exptl_absorpt_process_details
;
SADABS-2016/2 (Bruker,2016/2) was used for absorption correction.
wR2(int) was 0.1117 before and 0.0630 after correction.
The Ratio of minimum to maximum transmission is 0.7936.
The \l/2 correction factor is Not present.
;
_exptl_crystal_colour colourless
_exptl_crystal_colour_primary colourless
_exptl_crystal_density_diffrn 1.308
_exptl_crystal_description plate
_exptl_crystal_F_000 1843
_exptl_crystal_recrystallization_method 'from a mixture of toluene and pentane.'
_exptl_crystal_size_max 0.539
_exptl_crystal_size_mid 0.25
_exptl_crystal_size_min 0.171
_refine_diff_density_max 0.726
_refine_diff_density_min -0.508
_refine_diff_density_rms 0.060
_refine_ls_extinction_method none
_refine_ls_goodness_of_fit_ref 1.072
_refine_ls_hydrogen_treatment constr
_refine_ls_matrix_type full
_refine_ls_number_parameters 1339
_refine_ls_number_reflns 25342
_refine_ls_number_restraints 373
_refine_ls_restrained_S_all 1.090
_refine_ls_R_factor_all 0.0714
_refine_ls_R_factor_gt 0.0534
_refine_ls_shift/su_max 0.003
_refine_ls_shift/su_mean 0.000
_refine_ls_structure_factor_coef Fsqd
_refine_ls_weighting_details 'w=1/[\s^2^(Fo^2^)+(0.0701P)^2^+2.2721P] where P=(Fo^2^+2Fc^2^)/3'
_refine_ls_weighting_scheme calc
_refine_ls_wR_factor_gt 0.1375
_refine_ls_wR_factor_ref 0.1511
_reflns_Friedel_coverage 0.000
_reflns_number_gt 19477
_reflns_number_total 25342
_reflns_threshold_expression 'I > 2\s(I)'
_cod_data_source_file d4cc02202e2.cif
_cod_data_source_block mo_1924_cg_0m
_cod_depositor_comments 'Adding full bibliography for 7133142--7133149.cif.'
_cod_database_code 7133147
_olex2_refinement_description
;
1. Fixed Uiso
 At 1.2 times of:
  All C(H) groups, All C(H,H) groups
 At 1.5 times of:
  All C(H,H,H) groups
2. Restrained distances
 C2SB-C4SB
 2.5 with sigma of 0.1
 F22A-C83 \\sim F22B-C83
 with sigma of 0.02
 F2A-C58 \\sim F2B-C58
 with sigma of 0.02
 F3A-C58 \\sim F3B-C58
 with sigma of 0.02
 C1SB-C2SB \\sim C2SB-C3SB \\sim C3SB-C4SB \\sim C4SB-C5SB
 with sigma of 0.02
 C1SB-C3SB \\sim C3SB-C5SB \\sim C2SB-C4SB
 with sigma of 0.04
 C1SC-C2SC \\sim C2SC-C3SC \\sim C3SC-C4SC \\sim C4SC-C5SC
 with sigma of 0.02
 C1SC-C3SC \\sim C3SC-C5SC \\sim C2SC-C4SC
 with sigma of 0.04
 F16A-C75 \\sim F16B-C75
 with sigma of 0.02
 F17A-C75 \\sim F17B-C75
 with sigma of 0.02
 F18A-C75 \\sim F18B-C75
 with sigma of 0.02
 F23A-C83 \\sim F23B-C83
 with sigma of 0.02
 F24A-C83 \\sim F24B-C83
 with sigma of 0.02
 F13A-C74 \\sim F13B-C74
 with sigma of 0.02
 F14A-C74 \\sim F14B-C74
 with sigma of 0.02
 F15A-C74 \\sim F15B-C74
 with sigma of 0.02
 F4A-C59 \\sim F4B-C59
 with sigma of 0.02
 F5A-C59 \\sim F5B-C59
 with sigma of 0.02
 F6A-C59 \\sim F6B-C59
 with sigma of 0.02
3. Uiso/Uaniso restraints and constraints
F2A \\sim F2B: within 2A with sigma of 0.005 and sigma for terminal atoms of
0.01 within 2A
F3A \\sim F3B: within 2A with sigma of 0.005 and sigma for terminal atoms of
0.01 within 2A
C1SB \\sim C2SB \\sim C3SB \\sim C4SB \\sim C5SB: within 2A with sigma of 0.04
and sigma for terminal atoms of 0.08 within 2A
C1SC \\sim C2SC \\sim C3SC \\sim C4SC \\sim C5SC: within 2A with sigma of 0.04
and sigma for terminal atoms of 0.08 within 2A
F13A \\sim F13B: within 2A with sigma of 0.01 and sigma for terminal atoms of
0.02 within 2A
F16A \\sim F17B: within 2A with sigma of 0.01 and sigma for terminal atoms of
0.02 within 2A
F17A \\sim F18B: within 2A with sigma of 0.01 and sigma for terminal atoms of
0.02 within 2A
F16B \\sim F18A: within 2A with sigma of 0.01 and sigma for terminal atoms of
0.02 within 2A
Uanis(F2B) \\sim Ueq, Uanis(F3B) \\sim Ueq: with sigma of 0.007 and sigma for
terminal atoms of 0.015
Uanis(C3SB) \\sim Ueq: with sigma of 0.008 and sigma for terminal atoms of 0.016
4. Rigid body (RIGU) restrains
 F1, F2B, F3B, C58
 with sigma for 1-2 distances of 0.001 and sigma for 1-3 distances of 0.002
 F1, F2A, F3A, C58
 with sigma for 1-2 distances of 0.001 and sigma for 1-3 distances of 0.002
 C1SB, C2SB, C3SB, C4SB, C5SB
 with sigma for 1-2 distances of 0.001 and sigma for 1-3 distances of 0.002
 F10, F11, F12, C67
 with sigma for 1-2 distances of 0.001 and sigma for 1-3 distances of 0.002
 F16A, F17A, F18A, C75
 with sigma for 1-2 distances of 0.001 and sigma for 1-3 distances of 0.002
 F16B, F17B, F18B, C75
 with sigma for 1-2 distances of 0.001 and sigma for 1-3 distances of 0.002
 F22B, F23B, F24B, C83
 with sigma for 1-2 distances of 0.001 and sigma for 1-3 distances of 0.002
 F22A, F23A, F24A, C83
 with sigma for 1-2 distances of 0.001 and sigma for 1-3 distances of 0.002
 F13A, F14A, F15A, C74
 with sigma for 1-2 distances of 0.001 and sigma for 1-3 distances of 0.002
 F13B, F14B, F15B, C74
 with sigma for 1-2 distances of 0.001 and sigma for 1-3 distances of 0.002
 F4A, F5A, F6A, C59
 with sigma for 1-2 distances of 0.001 and sigma for 1-3 distances of 0.002
 F4B, F5B, F6B, C59
 with sigma for 1-2 distances of 0.001 and sigma for 1-3 distances of 0.002
 C67
 with sigma for 1-2 distances of 0.001 and sigma for 1-3 distances of 0.002
 C1SC, C2SC, C3SC, C4SC, C5SC
 with sigma for 1-2 distances of 0.001 and sigma for 1-3 distances of 0.002
5. Others
 1*[Sof(C1SA)+Sof(H1SG)+Sof(H1SH)+Sof(H1SI)+Sof(C2SA)+Sof(C3SA)+Sof(H3SE)+
 Sof(C4SA)+Sof(H4SE)+Sof(C5SA)+Sof(H5SG)+Sof(C6SA)+Sof(H6SA)+Sof(C7SA)+
 Sof(H7SA)]+1*[Sof(C1SB)+Sof(H1SA)+Sof(H1SB)+Sof(H1SC)+Sof(C2SB)+Sof(H2SA)+
 Sof(H2SB)+Sof(C3SB)+Sof(H3SA)+Sof(H3SB)+Sof(C4SB)+Sof(H4SA)+Sof(H4SB)+
 Sof(C5SB)+Sof(H5SA)+Sof(H5SB)+Sof(H5SC)]+1*[Sof(C1SC)+Sof(H1SD)+Sof(H1SE)+
 Sof(H1SF)+Sof(C2SC)+Sof(H2SC)+Sof(H2SD)+Sof(C3SC)+Sof(H3SC)+Sof(H3SD)+
 Sof(C4SC)+Sof(H4SC)+Sof(H4SD)+Sof(C5SC)+Sof(H5SD)+Sof(H5SE)+Sof(H5SF)]=1 with
 esd of 0.000001
 Sof(F22B)=Sof(F23B)=Sof(F24B)=1-FVAR(1)
 Sof(F22A)=Sof(F23A)=Sof(F24A)=FVAR(1)
 Sof(F13B)=Sof(F14B)=Sof(F15B)=1-FVAR(2)
 Sof(F13A)=Sof(F14A)=Sof(F15A)=FVAR(2)
 Sof(F4B)=Sof(F5B)=Sof(F6B)=1-FVAR(3)
 Sof(F4A)=Sof(F5A)=Sof(F6A)=FVAR(3)
 Sof(F16B)=Sof(F17B)=Sof(F18B)=1-FVAR(4)
 Sof(F16A)=Sof(F17A)=Sof(F18A)=FVAR(4)
 Sof(C1SA)=Sof(H1SG)=Sof(H1SH)=Sof(H1SI)=Sof(C2SA)=Sof(C3SA)=Sof(H3SE)=
 Sof(C4SA)=Sof(H4SE)=Sof(C5SA)=Sof(H5SG)=Sof(C6SA)=Sof(H6SA)=Sof(C7SA)=
 Sof(H7SA)=FVAR(5)
 Sof(C1SB)=Sof(H1SA)=Sof(H1SB)=Sof(H1SC)=Sof(C2SB)=Sof(H2SA)=Sof(H2SB)=
 Sof(C3SB)=Sof(H3SA)=Sof(H3SB)=Sof(C4SB)=Sof(H4SA)=Sof(H4SB)=Sof(C5SB)=
 Sof(H5SA)=Sof(H5SB)=Sof(H5SC)=FVAR(6)
 Sof(C1SC)=Sof(H1SD)=Sof(H1SE)=Sof(H1SF)=Sof(C2SC)=Sof(H2SC)=Sof(H2SD)=
 Sof(C3SC)=Sof(H3SC)=Sof(H3SD)=Sof(C4SC)=Sof(H4SC)=Sof(H4SD)=Sof(C5SC)=
 Sof(H5SD)=Sof(H5SE)=Sof(H5SF)=FVAR(7)
 Sof(F2B)=Sof(F3B)=1-FVAR(8)
 Sof(F2A)=Sof(F3A)=FVAR(8)
6.a Ternary CH refined with riding coordinates:
 C38(H38), C40(H40), C43(H43)
6.b Secondary CH2 refined with riding coordinates:
 C35(H35A,H35B), C37(H37A,H37B), C39(H39A,H39B), C41(H41A,H41B), C42(H42A,
 H42B), C44(H44A,H44B), C45(H45A,H45B), C46(H46A,H46B), C48(H48A,H48B),
 C50(H50A,H50B), C2SB(H2SA,H2SB), C3SB(H3SA,H3SB), C4SB(H4SA,H4SB), C2SC(H2SC,
 H2SD), C3SC(H3SC,H3SD), C4SC(H4SC,H4SD)
6.c Me refined with riding coordinates:
 C1SB(H1SA,H1SB,H1SC), C5SB(H5SA,H5SB,H5SC), C1SC(H1SD,H1SE,H1SF), C5SC(H5SD,
 H5SE,H5SF)
6.d Aromatic/amide H refined with riding coordinates:
 C3(H3), C5(H5), C17(H17), C18(H18), C19(H19), C20(H20), C24(H24), C26(H26),
 C53(H53), C55(H55), C57(H57), C61(H61), C63(H63), C65(H65), C69(H69), C71(H71),
  C73(H73), C77(H77), C79(H79), C81(H81), C3SA(H3SE), C4SA(H4SE), C5SA(H5SG),
 C6SA(H6SA), C7SA(H7SA)
6.e Idealised Me refined as rotating group:
 C8(H8A,H8B,H8C), C9(H9A,H9B,H9C), C10(H10A,H10B,H10C), C12(H12A,H12B,H12C),
 C13(H13A,H13B,H13C), C14(H14A,H14B,H14C), C28(H28A,H28B,H28C), C29(H29A,H29B,
 H29C), C30(H30A,H30B,H30C), C32(H32A,H32B,H32C), C33(H33A,H33B,H33C), C34(H34A,
 H34B,H34C), C47(H47A,H47B,H47C), C49(H49A,H49B,H49C), C51(H51A,H51B,H51C),
 C1SA(H1SG,H1SH,H1SI)
;
_olex2_submission_special_instructions 'No special instructions were received'
_shelx_shelxl_version_number 2018/3
_shelx_space_group_comment
;
The symmetry employed for this shelxl refinement is uniquely defined
by the following loop, which should always be used as a source of
symmetry information in preference to the above space-group names.
They are only intended as comments.
;
_shelx_estimated_absorpt_t_min 0.928
_shelx_estimated_absorpt_t_max 0.976
_diffrn_measurement_ambient_temperature_device_make 'Oxford Cryostream 800'

loop_
_space_group_symop_operation_xyz
'x, y, z'
'-x, -y, -z'

loop_
_atom_site_label
_atom_site_type_symbol
_atom_site_fract_x
_atom_site_fract_y
_atom_site_fract_z
_atom_site_U_iso_or_equiv
_atom_site_adp_type
_atom_site_occupancy
_atom_site_site_symmetry_order
_atom_site_calc_flag
_atom_site_refinement_flags_posn
_atom_site_refinement_flags_adp
_atom_site_refinement_flags_occupancy
_atom_site_disorder_assembly
_atom_site_disorder_group
P1 P 1.11170(3) 0.71692(2) 0.28439(2) 0.01629(8) Uani 1 1 d . . . . .
Si1 Si 1.20408(3) 0.58908(2) 0.36779(2) 0.02022(9) Uani 1 1 d . . . . .
O1 O 1.11618(8) 0.63834(6) 0.31084(5) 0.0199(2) Uani 1 1 d . . . . .
O2 O 1.09006(8) 0.71973(6) 0.20334(5) 0.0181(2) Uani 1 1 d . . . . .
O3 O 1.23777(8) 0.73795(6) 0.30123(5) 0.0188(2) Uani 1 1 d . . . . .
N1 N 1.08871(10) 0.79696(7) 0.32710(6) 0.0186(2) Uani 1 1 d . . . . .
N2 N 0.94304(9) 0.70190(7) 0.26499(6) 0.0182(2) Uani 1 1 d . . . . .
C1 C 0.99414(11) 0.74721(9) 0.16969(7) 0.0187(3) Uani 1 1 d . . . . .
C2 C 0.98198(12) 0.77999(9) 0.10781(8) 0.0215(3) Uani 1 1 d . . . . .
C3 C 0.88017(13) 0.80236(10) 0.08041(8) 0.0252(3) Uani 1 1 d . . . . .
H3 H 0.867130 0.823803 0.037626 0.030 Uiso 1 1 calc R U . . .
C4 C 0.79599(12) 0.79544(9) 0.11151(8) 0.0243(3) Uani 1 1 d . . . . .
C5 C 0.81431(11) 0.76508(9) 0.17454(8) 0.0218(3) Uani 1 1 d . . . . .
H5 H 0.760134 0.761110 0.198146 0.026 Uiso 1 1 calc R U . . .
C6 C 0.91380(11) 0.74072(9) 0.20204(7) 0.0193(3) Uani 1 1 d . . . . .
C7 C 0.68733(13) 0.81913(11) 0.07410(9) 0.0312(4) Uani 1 1 d . . . . .
C8 C 0.60606(14) 0.80806(13) 0.11604(12) 0.0424(5) Uani 1 1 d . . . . .
H8A H 0.629111 0.837469 0.161264 0.064 Uiso 1 1 calc R U . . .
H8B H 0.598642 0.754005 0.122205 0.064 Uiso 1 1 calc R U . . .
H8C H 0.538362 0.825604 0.091522 0.064 Uiso 1 1 calc R U . . .
C9 C 0.65298(16) 0.76896(14) 0.00489(11) 0.0462(5) Uani 1 1 d . . . . .
H9A H 0.650126 0.715376 0.013581 0.069 Uiso 1 1 calc R U . . .
H9B H 0.703548 0.776610 -0.022952 0.069 Uiso 1 1 calc R U . . .
H9C H 0.583436 0.783001 -0.019983 0.069 Uiso 1 1 calc R U . . .
C10 C 0.69265(16) 0.90307(12) 0.06138(12) 0.0415(5) Uani 1 1 d . . . . .
H10A H 0.623276 0.917658 0.036723 0.062 Uiso 1 1 calc R U . . .
H10B H 0.743280 0.910853 0.033615 0.062 Uiso 1 1 calc R U . . .
H10C H 0.714808 0.934446 0.105662 0.062 Uiso 1 1 calc R U . . .
C11 C 1.07225(13) 0.78952(10) 0.07280(8) 0.0262(3) Uani 1 1 d . . . . .
C12 C 1.16384(14) 0.83676(11) 0.12126(9) 0.0316(4) Uani 1 1 d . . . . .
H12A H 1.139393 0.886100 0.135923 0.047 Uiso 1 1 calc R U . . .
H12B H 1.219150 0.844730 0.097119 0.047 Uiso 1 1 calc R U . . .
H12C H 1.191674 0.809739 0.161799 0.047 Uiso 1 1 calc R U . . .
C13 C 1.10765(16) 0.71022(12) 0.05207(10) 0.0375(4) Uani 1 1 d . . . . .
H13A H 1.132223 0.683795 0.093413 0.056 Uiso 1 1 calc R U . . .
H13B H 1.164793 0.715586 0.028966 0.056 Uiso 1 1 calc R U . . .
H13C H 1.048480 0.680782 0.020628 0.056 Uiso 1 1 calc R U . . .
C14 C 1.03730(16) 0.83064(14) 0.00745(10) 0.0409(5) Uani 1 1 d . . . . .
H14A H 0.979004 0.801251 -0.024901 0.061 Uiso 1 1 calc R U . . .
H14B H 1.096135 0.835560 -0.014219 0.061 Uiso 1 1 calc R U . . .
H14C H 1.014456 0.881326 0.019787 0.061 Uiso 1 1 calc R U . . .
C15 C 1.00127(11) 0.80086(9) 0.35595(7) 0.0198(3) Uani 1 1 d . . . . .
C16 C 0.92040(12) 0.74799(9) 0.32386(8) 0.0208(3) Uani 1 1 d . . . . .
C17 C 0.83141(13) 0.74270(11) 0.34878(9) 0.0302(4) Uani 1 1 d . . . . .
H17 H 0.775839 0.706838 0.326932 0.036 Uiso 1 1 calc R U . . .
C18 C 0.82442(15) 0.79085(12) 0.40653(10) 0.0369(4) Uani 1 1 d . . . . .
H18 H 0.763702 0.787668 0.424160 0.044 Uiso 1 1 calc R U . . .
C19 C 0.90514(15) 0.84305(12) 0.43820(9) 0.0332(4) Uani 1 1 d . . . . .
H19 H 0.899168 0.875507 0.477387 0.040 Uiso 1 1 calc R U . . .
C20 C 0.99498(13) 0.84884(10) 0.41365(8) 0.0267(3) Uani 1 1 d . . . . .
H20 H 1.050593 0.884600 0.435677 0.032 Uiso 1 1 calc R U . . .
C21 C 1.17404(11) 0.85105(8) 0.33678(7) 0.0180(3) Uani 1 1 d . . . . .
C22 C 1.25955(11) 0.81568(8) 0.32135(7) 0.0175(3) Uani 1 1 d . . . . .
C23 C 1.35449(11) 0.85499(8) 0.32629(8) 0.0193(3) Uani 1 1 d . . . . .
C24 C 1.35438(12) 0.93318(9) 0.34544(8) 0.0212(3) Uani 1 1 d . . . . .
H24 H 1.417735 0.962479 0.350524 0.025 Uiso 1 1 calc R U . . .
C25 C 1.26725(12) 0.97110(9) 0.35759(8) 0.0210(3) Uani 1 1 d . . . . .
C26 C 1.17454(12) 0.92897(9) 0.35322(8) 0.0205(3) Uani 1 1 d . . . . .
H26 H 1.113914 0.952823 0.361227 0.025 Uiso 1 1 calc R U . . .
C27 C 1.27682(13) 1.05756(9) 0.37578(9) 0.0262(3) Uani 1 1 d . . . . .
C28 C 1.31927(15) 1.09492(10) 0.32073(10) 0.0322(4) Uani 1 1 d . . . . .
H28A H 1.270509 1.082972 0.275472 0.048 Uiso 1 1 calc R U . . .
H28B H 1.388013 1.075326 0.319470 0.048 Uiso 1 1 calc R U . . .
H28C H 1.326235 1.150196 0.332309 0.048 Uiso 1 1 calc R U . . .
C29 C 1.35292(18) 1.07643(11) 0.44648(10) 0.0401(4) Uani 1 1 d . . . . .
H29A H 1.420583 1.054464 0.446031 0.060 Uiso 1 1 calc R U . . .
H29B H 1.324116 1.055139 0.481836 0.060 Uiso 1 1 calc R U . . .
H29C H 1.362764 1.131776 0.456821 0.060 Uiso 1 1 calc R U . . .
C30 C 1.17099(16) 1.09141(10) 0.37749(12) 0.0374(4) Uani 1 1 d . . . . .
H30A H 1.180753 1.146633 0.388894 0.056 Uiso 1 1 calc R U . . .
H30B H 1.142532 1.069006 0.412477 0.056 Uiso 1 1 calc R U . . .
H30C H 1.122039 1.080225 0.332206 0.056 Uiso 1 1 calc R U . . .
C31 C 1.45254(12) 0.81494(9) 0.31698(9) 0.0239(3) Uani 1 1 d . . . . .
C32 C 1.54517(13) 0.87187(10) 0.32258(11) 0.0324(4) Uani 1 1 d . . . . .
H32A H 1.525584 0.907655 0.287627 0.049 Uiso 1 1 calc R U . . .
H32B H 1.605980 0.844280 0.315100 0.049 Uiso 1 1 calc R U . . .
H32C H 1.562960 0.899944 0.368576 0.049 Uiso 1 1 calc R U . . .
C33 C 1.43193(14) 0.76870(11) 0.24624(10) 0.0345(4) Uani 1 1 d . . . . .
H33A H 1.374309 0.730988 0.241814 0.052 Uiso 1 1 calc R U . . .
H33B H 1.495366 0.742652 0.241778 0.052 Uiso 1 1 calc R U . . .
H33C H 1.412936 0.802913 0.209888 0.052 Uiso 1 1 calc R U . . .
C34 C 1.48389(14) 0.76307(10) 0.37561(10) 0.0327(4) Uani 1 1 d . . . . .
H34A H 1.493811 0.793522 0.420205 0.049 Uiso 1 1 calc R U . . .
H34B H 1.549446 0.739051 0.372851 0.049 Uiso 1 1 calc R U . . .
H34C H 1.428342 0.723652 0.371033 0.049 Uiso 1 1 calc R U . . .
C35 C 0.89101(12) 0.62217(9) 0.25659(8) 0.0226(3) Uani 1 1 d . . . . .
H35A H 0.817664 0.629157 0.259573 0.027 Uiso 1 1 calc R U . . .
H35B H 0.925768 0.597345 0.297812 0.027 Uiso 1 1 calc R U . . .
C36 C 0.88597(12) 0.56367(9) 0.19376(8) 0.0237(3) Uani 1 1 d . . . . .
C37 C 0.99110(12) 0.54343(10) 0.17790(9) 0.0250(3) Uani 1 1 d . . . . .
H37A H 1.039764 0.528925 0.220113 0.030 Uiso 1 1 calc R U . . .
H37B H 1.022783 0.588437 0.163219 0.030 Uiso 1 1 calc R U . . .
C38 C 0.97558(13) 0.47723(10) 0.12056(9) 0.0293(3) Uani 1 1 d . . . . .
H38 H 1.044909 0.465207 0.110846 0.035 Uiso 1 1 calc R U . . .
C39 C 0.92931(16) 0.40729(11) 0.14375(11) 0.0360(4) Uani 1 1 d . . . . .
H39A H 0.977187 0.392526 0.186161 0.043 Uiso 1 1 calc R U . . .
H39B H 0.920961 0.364179 0.107409 0.043 Uiso 1 1 calc R U . . .
C40 C 0.82234(17) 0.42532(11) 0.15779(12) 0.0415(5) Uani 1 1 d . . . . .
H40 H 0.791720 0.379504 0.172961 0.050 Uiso 1 1 calc R U . . .
C41 C 0.83743(16) 0.49145(11) 0.21491(11) 0.0362(4) Uani 1 1 d . . . . .
H41A H 0.883984 0.476254 0.257637 0.043 Uiso 1 1 calc R U . . .
H41B H 0.768784 0.503109 0.224620 0.043 Uiso 1 1 calc R U . . .
C42 C 0.74886(16) 0.44772(13) 0.09243(13) 0.0501(6) Uani 1 1 d . . . . .
H42A H 0.679464 0.458801 0.101190 0.060 Uiso 1 1 calc R U . . .
H42B H 0.739119 0.405226 0.055401 0.060 Uiso 1 1 calc R U . . .
C43 C 0.79568(16) 0.51801(12) 0.06991(11) 0.0421(5) Uani 1 1 d . . . . .
H43 H 0.747192 0.532703 0.027019 0.051 Uiso 1 1 calc R U . . .
C44 C 0.81099(14) 0.58479(11) 0.12653(10) 0.0346(4) Uani 1 1 d . . . . .
H44A H 0.742307 0.597670 0.135583 0.042 Uiso 1 1 calc R U . . .
H44B H 0.840607 0.630007 0.110855 0.042 Uiso 1 1 calc R U . . .
C45 C 0.90169(16) 0.50057(11) 0.05512(10) 0.0373(4) Uani 1 1 d . . . . .
H45A H 0.931878 0.546115 0.040302 0.045 Uiso 1 1 calc R U . . .
H45B H 0.892761 0.458838 0.017463 0.045 Uiso 1 1 calc R U . . .
C46 C 1.25402(15) 0.65628(10) 0.44620(8) 0.0297(3) Uani 1 1 d . . . . .
H46A H 1.292882 0.699596 0.434221 0.036 Uiso 1 1 calc R U . . .
H46B H 1.193867 0.676622 0.462677 0.036 Uiso 1 1 calc R U . . .
C47 C 1.3264(2) 0.61867(14) 0.50431(11) 0.0498(6) Uani 1 1 d . . . . .
H47A H 1.390225 0.603987 0.490302 0.075 Uiso 1 1 calc R U . . .
H47B H 1.290170 0.573313 0.513850 0.075 Uiso 1 1 calc R U . . .
H47C H 1.345007 0.654627 0.545974 0.075 Uiso 1 1 calc R U . . .
C48 C 1.11781(15) 0.51091(10) 0.38312(10) 0.0327(4) Uani 1 1 d . . . . .
H48A H 1.076278 0.486905 0.338006 0.039 Uiso 1 1 calc R U . . .
H48B H 1.162459 0.471750 0.405919 0.039 Uiso 1 1 calc R U . . .
C49 C 1.0423(2) 0.53645(16) 0.42752(12) 0.0521(6) Uani 1 1 d . . . . .
H49A H 1.003165 0.579246 0.408304 0.078 Uiso 1 1 calc R U . . .
H49B H 1.082289 0.552326 0.474771 0.078 Uiso 1 1 calc R U . . .
H49C H 0.993062 0.494078 0.427852 0.078 Uiso 1 1 calc R U . . .
C50 C 1.30755(13) 0.55396(10) 0.32574(9) 0.0301(3) Uani 1 1 d . . . . .
H50A H 1.341796 0.598277 0.311748 0.036 Uiso 1 1 calc R U . . .
H50B H 1.361383 0.530905 0.360425 0.036 Uiso 1 1 calc R U . . .
C51 C 1.27173(16) 0.49573(12) 0.26254(11) 0.0398(4) Uani 1 1 d . . . . .
H51A H 1.230443 0.520760 0.224013 0.060 Uiso 1 1 calc R U . . .
H51B H 1.228552 0.454929 0.273448 0.060 Uiso 1 1 calc R U . . .
H51C H 1.333240 0.474213 0.249701 0.060 Uiso 1 1 calc R U . . .
F1 F 0.44623(12) 0.45376(9) 0.05007(6) 0.0555(4) Uani 1 1 d . . . . .
F2A F 0.3555(3) 0.5287(3) 0.10187(17) 0.0628(10) Uani 0.842(14) 1 d D U P A 1
F2B F 0.3379(10) 0.4956(16) 0.0999(8) 0.057(3) Uani 0.158(14) 1 d D U P A 2
F3A F 0.5060(4) 0.56641(15) 0.09114(16) 0.0648(9) Uani 0.842(14) 1 d D U P A 1
F3B F 0.459(2) 0.5711(8) 0.0904(10) 0.073(3) Uani 0.158(14) 1 d D U P A 2
F4A F 0.6295(5) 0.6324(2) 0.3356(3) 0.0449(9) Uani 0.71(3) 1 d D . P B 1
F4B F 0.5720(11) 0.5675(14) 0.3962(9) 0.046(3) Uani 0.29(3) 1 d D . P B 2
F5A F 0.7382(3) 0.5498(3) 0.3733(4) 0.0471(11) Uani 0.71(3) 1 d D . P B 1
F5B F 0.659(2) 0.6268(7) 0.3402(11) 0.070(4) Uani 0.29(3) 1 d D . P B 2
F6A F 0.5911(9) 0.5531(7) 0.4022(4) 0.0609(18) Uani 0.71(3) 1 d D . P B 1
F6B F 0.7241(11) 0.5350(9) 0.3948(11) 0.055(3) Uani 0.29(3) 1 d D . P B 2
F7 F 0.14054(10) 0.18078(8) 0.15555(8) 0.0601(4) Uani 1 1 d . . . . .
F8 F 0.04577(9) 0.24877(8) 0.20956(7) 0.0497(3) Uani 1 1 d . . . . .
F9 F 0.12209(9) 0.29765(8) 0.13935(6) 0.0484(3) Uani 1 1 d . . . . .
F10 F 0.37626(13) 0.29500(9) 0.48058(6) 0.0568(4) Uani 1 1 d . . . C 2
F11 F 0.34665(11) 0.40756(7) 0.45294(6) 0.0452(3) Uani 1 1 d . . . D 2
F12 F 0.21798(11) 0.33024(9) 0.44676(7) 0.0535(3) Uani 1 1 d . . . E 2
F13A F 0.4460(7) -0.0306(4) 0.0768(3) 0.0508(15) Uani 0.72(2) 1 d D U P F 1
F13B F 0.4299(17) -0.0225(9) 0.0697(7) 0.036(2) Uani 0.28(2) 1 d D U P F 2
F14A F 0.4479(8) -0.0143(3) 0.1836(2) 0.0690(15) Uani 0.72(2) 1 d D . P F 1
F14B F 0.4908(15) -0.0238(8) 0.1765(8) 0.069(3) Uani 0.28(2) 1 d D . P F 2
F15A F 0.3267(2) 0.0310(3) 0.1114(4) 0.0543(10) Uani 0.72(2) 1 d D . P F 1
F15B F 0.3470(14) 0.0209(7) 0.1408(14) 0.068(4) Uani 0.28(2) 1 d D . P F 2
F16A F 0.7309(6) 0.1168(4) 0.0379(4) 0.0550(13) Uani 0.61(2) 1 d D U P G 1
F16B F 0.7809(6) 0.2281(4) 0.0932(5) 0.0317(17) Uani 0.39(2) 1 d D U P G 2
F17A F 0.6510(5) 0.2138(8) 0.0002(3) 0.0665(18) Uani 0.61(2) 1 d D U P G 1
F17B F 0.7107(13) 0.1336(8) 0.0178(9) 0.067(3) Uani 0.39(2) 1 d D U P G 2
F18A F 0.7766(6) 0.2261(4) 0.0905(4) 0.065(2) Uani 0.61(2) 1 d D U P G 1
F18B F 0.6497(9) 0.2438(9) 0.0129(6) 0.065(2) Uani 0.39(2) 1 d D U P G 2
F19 F 0.61131(9) 0.05913(6) 0.41279(6) 0.0395(3) Uani 1 1 d . . . . .
F20 F 0.64530(12) 0.14021(8) 0.50182(6) 0.0489(3) Uani 1 1 d . . . . .
F21 F 0.76882(9) 0.07583(7) 0.47476(7) 0.0459(3) Uani 1 1 d . . . . .
F22A F 0.93812(12) 0.33621(14) 0.33182(13) 0.0696(9) Uani 0.864(5) 1 d D . P H 1
F22B F 0.9300(7) 0.3624(5) 0.3853(9) 0.058(4) Uani 0.136(5) 1 d D . P H 2
F23A F 0.96915(16) 0.32695(19) 0.43918(11) 0.0782(9) Uani 0.864(5) 1 d D . P H 1
F23B F 0.9947(8) 0.2728(10) 0.4316(8) 0.068(4) Uani 0.136(5) 1 d D . P H 2
F24A F 0.99524(12) 0.23490(10) 0.37230(15) 0.0669(8) Uani 0.864(5) 1 d D . P H 1
F24B F 0.9589(10) 0.2680(11) 0.3248(7) 0.077(5) Uani 0.136(5) 1 d D . P H 2
C52 C 0.54785(11) 0.37223(9) 0.24288(7) 0.0194(3) Uani 1 1 d . . . . .
C53 C 0.59034(12) 0.42729(8) 0.29761(8) 0.0198(3) Uani 1 1 d . . . . .
H53 H 0.621070 0.411394 0.341638 0.024 Uiso 1 1 calc R U . . .
C54 C 0.58908(12) 0.50474(9) 0.28968(9) 0.0242(3) Uani 1 1 d . . . . .
C55 C 0.54492(14) 0.53077(10) 0.22657(10) 0.0298(4) Uani 1 1 d . . . . .
H55 H 0.543518 0.583653 0.221317 0.036 Uiso 1 1 calc R U . . .
C56 C 0.50293(14) 0.47731(11) 0.17146(9) 0.0298(4) Uani 1 1 d . . . . .
C57 C 0.50420(13) 0.39986(10) 0.17923(8) 0.0249(3) Uani 1 1 d . . . . .
H57 H 0.474670 0.364608 0.140351 0.030 Uiso 1 1 calc R U . . .
C58 C 0.45057(19) 0.50481(14) 0.10329(11) 0.0452(4) Uani 1 1 d D . . . .
C59 C 0.63608(14) 0.55893(10) 0.35118(11) 0.0331(3) Uani 1 1 d D . . . .
C60 C 0.42115(11) 0.28229(8) 0.27876(7) 0.0172(3) Uani 1 1 d . . . . .
C61 C 0.41210(12) 0.30437(8) 0.34604(7) 0.0188(3) Uani 1 1 d . . . . .
H61 H 0.474077 0.316272 0.381551 0.023 Uiso 1 1 calc R U . . .
C62 C 0.31533(12) 0.30936(9) 0.36232(8) 0.0214(3) Uani 1 1 d . . . . .
C63 C 0.22236(12) 0.29203(9) 0.31236(9) 0.0240(3) Uani 1 1 d . . . . .
H63 H 0.156207 0.294649 0.323555 0.029 Uiso 1 1 calc R U . . .
C64 C 0.22994(12) 0.27082(9) 0.24566(8) 0.0232(3) Uani 1 1 d . . . . .
C65 C 0.32658(12) 0.26679(8) 0.22914(8) 0.0203(3) Uani 1 1 d . . . . .
H65 H 0.328430 0.253039 0.182586 0.024 Uiso 1 1 calc R U . . .
C66 C 0.13384(14) 0.24949(11) 0.18836(10) 0.0344(4) Uani 1 1 d . . . . .
C67 C 0.31326(14) 0.33431(10) 0.43525(9) 0.0287(3) Uani 1 1 d . . . . .
C68 C 0.53549(11) 0.22150(9) 0.19239(7) 0.0197(3) Uani 1 1 d . . . . .
C69 C 0.60341(12) 0.23112(9) 0.14940(8) 0.0233(3) Uani 1 1 d . . . . .
H69 H 0.640909 0.278538 0.153306 0.028 Uiso 1 1 calc R U . . .
C70 C 0.61751(12) 0.17300(10) 0.10103(8) 0.0261(3) Uani 1 1 d . . . . .
C71 C 0.56291(13) 0.10357(10) 0.09237(8) 0.0256(3) Uani 1 1 d . . . . .
H71 H 0.572342 0.064229 0.059116 0.031 Uiso 1 1 calc R U . . .
C72 C 0.49396(13) 0.09306(9) 0.13367(8) 0.0231(3) Uani 1 1 d . . . . .
C73 C 0.48142(12) 0.15062(9) 0.18298(7) 0.0209(3) Uani 1 1 d . . . . .
H73 H 0.434661 0.141496 0.211138 0.025 Uiso 1 1 calc R U . . .
C74 C 0.43200(16) 0.01930(10) 0.12689(9) 0.0327(3) Uani 1 1 d D . . . .
C75 C 0.69207(15) 0.18680(13) 0.05703(10) 0.0376(4) Uani 1 1 d D . . . .
C76 C 0.63117(11) 0.25850(8) 0.31790(7) 0.0183(3) Uani 1 1 d . . . . .
C77 C 0.73489(12) 0.28568(9) 0.32485(8) 0.0210(3) Uani 1 1 d . . . . .
H77 H 0.747794 0.323924 0.297203 0.025 Uiso 1 1 calc R U . . .
C78 C 0.81900(12) 0.25829(10) 0.37089(9) 0.0247(3) Uani 1 1 d . . . . .
C79 C 0.80390(12) 0.20179(10) 0.41199(8) 0.0254(3) Uani 1 1 d . . . . .
H79 H 0.861427 0.183322 0.443745 0.030 Uiso 1 1 calc R U . . .
C80 C 0.70262(12) 0.17332(9) 0.40524(8) 0.0222(3) Uani 1 1 d . . . . .
C81 C 0.61784(12) 0.20145(9) 0.35957(7) 0.0199(3) Uani 1 1 d . . . . .
H81 H 0.549114 0.181348 0.356645 0.024 Uiso 1 1 calc R U . . .
C82 C 0.68229(14) 0.11259(10) 0.44848(9) 0.0288(3) Uani 1 1 d . . . . .
C83 C 0.92892(13) 0.28928(11) 0.37785(10) 0.0342(4) Uani 1 1 d D . . . .
B1 B 0.53389(13) 0.28360(9) 0.25757(8) 0.0176(3) Uani 1 1 d . . . . .
C1SA C -0.0059(5) 0.0206(4) 0.1669(5) 0.080(3) Uani 0.682(3) 1 d . . P I 1
H1SG H 0.056014 -0.006012 0.188867 0.120 Uiso 0.682(3) 1 calc R U P I 1
H1SH H 0.014571 0.073547 0.163670 0.120 Uiso 0.682(3) 1 calc R U P I 1
H1SI H -0.036091 -0.004534 0.120500 0.120 Uiso 0.682(3) 1 calc R U P I 1
C2SA C -0.0861(3) 0.0187(2) 0.2094(2) 0.0406(8) Uani 0.682(3) 1 d . . P I 1
C3SA C -0.1496(3) 0.07941(19) 0.21400(18) 0.0417(7) Uani 0.682(3) 1 d . . P I 1
H3SE H -0.139293 0.123878 0.192740 0.050 Uiso 0.682(3) 1 calc R U P I 1
C4SA C -0.2278(3) 0.0763(2) 0.24912(18) 0.0435(8) Uani 0.682(3) 1 d . . P I 1
H4SE H -0.270791 0.118462 0.251608 0.052 Uiso 0.682(3) 1 calc R U P I 1
C5SA C -0.2441(4) 0.0121(4) 0.2808(3) 0.0448(12) Uani 0.682(3) 1 d . . P I 1
H5SG H -0.297484 0.010143 0.305265 0.054 Uiso 0.682(3) 1 calc R U P I 1
C6SA C -0.1809(3) -0.04939(19) 0.27595(17) 0.0438(7) Uani 0.682(3) 1 d . . P I 1
H6SA H -0.191744 -0.094328 0.296410 0.053 Uiso 0.682(3) 1 calc R U P I 1
C7SA C -0.1020(2) -0.0447(2) 0.24116(17) 0.0388(7) Uani 0.682(3) 1 d . . P I 1
H7SA H -0.057875 -0.086332 0.239260 0.047 Uiso 0.682(3) 1 calc R U P I 1
C1SB C 0.024(3) 0.018(3) 0.173(2) 0.093(12) Uani 0.120(3) 1 d D U P J 2
H1SA H 0.050986 0.042999 0.138081 0.139 Uiso 0.120(3) 1 calc R U P J 2
H1SB H 0.074812 0.027011 0.217411 0.139 Uiso 0.120(3) 1 calc R U P J 2
H1SC H 0.013747 -0.036586 0.158651 0.139 Uiso 0.120(3) 1 calc R U P J 2
C2SB C -0.088(2) 0.0538(16) 0.1784(16) 0.083(7) Uani 0.120(3) 1 d D U P J 2
H2SA H -0.144733 0.043692 0.135631 0.099 Uiso 0.120(3) 1 calc R U P J 2
H2SB H -0.082489 0.108517 0.195525 0.099 Uiso 0.120(3) 1 calc R U P J 2
C3SB C -0.0958(16) -0.0036(14) 0.2383(11) 0.052(4) Uani 0.120(3) 1 d D U P J 2
H3SA H -0.111215 -0.057843 0.220462 0.062 Uiso 0.120(3) 1 calc R U P J 2
H3SB H -0.035954 0.002585 0.279407 0.062 Uiso 0.120(3) 1 calc R U P J 2
C4SB C -0.1998(19) 0.0436(15) 0.2471(13) 0.068(5) Uani 0.120(3) 1 d D U P J 2
H4SA H -0.184662 0.098742 0.260790 0.081 Uiso 0.120(3) 1 calc R U P J 2
H4SB H -0.260647 0.034561 0.206810 0.081 Uiso 0.120(3) 1 calc R U P J 2
C5SB C -0.208(3) -0.006(2) 0.311(2) 0.096(11) Uani 0.120(3) 1 d D U P J 2
H5SA H -0.267298 0.010681 0.329450 0.144 Uiso 0.120(3) 1 calc R U P J 2
H5SB H -0.217319 -0.059776 0.294811 0.144 Uiso 0.120(3) 1 calc R U P J 2
H5SC H -0.142805 0.003163 0.347745 0.144 Uiso 0.120(3) 1 calc R U P J 2
C1SC C -0.032(2) 0.0252(19) 0.1218(11) 0.154(13) Uani 0.198(3) 1 d D U P K 3
H1SD H 0.022778 -0.000443 0.104453 0.232 Uiso 0.198(3) 1 calc R U P K 3
H1SE H -0.101045 0.008963 0.091388 0.232 Uiso 0.198(3) 1 calc R U P K 3
H1SF H -0.021647 0.080421 0.122774 0.232 Uiso 0.198(3) 1 calc R U P K 3
C2SC C -0.028(3) 0.004(2) 0.1966(14) 0.181(13) Uani 0.198(3) 1 d D U P K 3
H2SC H -0.038588 -0.051740 0.196047 0.218 Uiso 0.198(3) 1 calc R U P K 3
H2SD H 0.041028 0.019915 0.227518 0.218 Uiso 0.198(3) 1 calc R U P K 3
C3SC C -0.117(3) 0.045(2) 0.2239(18) 0.183(12) Uani 0.198(3) 1 d D U P K 3
H3SC H -0.180596 0.045184 0.185753 0.220 Uiso 0.198(3) 1 calc R U P K 3
H3SD H -0.093607 0.098919 0.240209 0.220 Uiso 0.198(3) 1 calc R U P K 3
C4SC C -0.144(3) 0.005(3) 0.2849(17) 0.193(13) Uani 0.198(3) 1 d D U P K 3
H4SC H -0.109025 0.032222 0.330197 0.232 Uiso 0.198(3) 1 calc R U P K 3
H4SD H -0.123079 -0.048501 0.283711 0.232 Uiso 0.198(3) 1 calc R U P K 3
C5SC C -0.267(2) 0.009(3) 0.2706(17) 0.116(11) Uani 0.198(3) 1 d D U P K 3
H5SD H -0.292189 -0.014623 0.306307 0.174 Uiso 0.198(3) 1 calc R U P K 3
H5SE H -0.286127 0.062709 0.271441 0.174 Uiso 0.198(3) 1 calc R U P K 3
H5SF H -0.300075 -0.017399 0.225308 0.174 Uiso 0.198(3) 1 calc R U P K 3

loop_
_atom_site_aniso_label
_atom_site_aniso_U_11
_atom_site_aniso_U_22
_atom_site_aniso_U_33
_atom_site_aniso_U_23
_atom_site_aniso_U_13
_atom_site_aniso_U_12
P1 0.01661(16) 0.01738(17) 0.01480(16) 0.00200(13) 0.00361(12) -0.00018(12)
Si1 0.0240(2) 0.0196(2) 0.01635(18) 0.00278(15) 0.00321(15) 0.00156(15)
O1 0.0207(5) 0.0173(5) 0.0207(5) 0.0038(4) 0.0029(4) -0.0012(4)
O2 0.0167(5) 0.0232(5) 0.0155(5) 0.0022(4) 0.0057(4) 0.0020(4)
O3 0.0170(5) 0.0170(5) 0.0215(5) 0.0018(4) 0.0031(4) 0.0002(4)
N1 0.0195(6) 0.0190(6) 0.0184(6) 0.0006(5) 0.0076(5) -0.0004(4)
N2 0.0171(5) 0.0223(6) 0.0158(5) 0.0009(5) 0.0059(4) -0.0004(4)
C1 0.0177(6) 0.0218(7) 0.0154(6) -0.0004(5) 0.0026(5) 0.0005(5)
C2 0.0230(7) 0.0257(7) 0.0152(6) 0.0006(5) 0.0041(5) 0.0011(6)
C3 0.0263(7) 0.0296(8) 0.0184(7) 0.0048(6) 0.0019(6) 0.0042(6)
C4 0.0212(7) 0.0249(8) 0.0238(7) 0.0005(6) -0.0001(6) 0.0039(6)
C5 0.0177(6) 0.0241(7) 0.0229(7) 0.0000(6) 0.0044(5) 0.0008(5)
C6 0.0205(7) 0.0210(7) 0.0152(6) -0.0008(5) 0.0031(5) 0.0030(5)
C7 0.0219(7) 0.0363(9) 0.0320(9) 0.0057(7) -0.0014(6) 0.0079(6)
C8 0.0213(8) 0.0536(13) 0.0512(12) 0.0124(10) 0.0034(8) 0.0111(8)
C9 0.0326(10) 0.0552(13) 0.0388(11) -0.0045(9) -0.0115(8) 0.0088(9)
C10 0.0358(10) 0.0399(11) 0.0462(11) 0.0122(9) 0.0011(8) 0.0129(8)
C11 0.0265(7) 0.0372(9) 0.0169(7) 0.0055(6) 0.0081(6) 0.0019(6)
C12 0.0284(8) 0.0414(10) 0.0271(8) 0.0077(7) 0.0097(7) -0.0047(7)
C13 0.0433(10) 0.0428(11) 0.0319(9) -0.0025(8) 0.0223(8) 0.0045(8)
C14 0.0392(10) 0.0643(14) 0.0244(8) 0.0188(9) 0.0123(7) 0.0073(9)
C15 0.0207(7) 0.0237(7) 0.0168(6) 0.0031(5) 0.0074(5) 0.0019(5)
C16 0.0215(7) 0.0257(7) 0.0165(6) 0.0010(5) 0.0078(5) 0.0012(5)
C17 0.0248(8) 0.0393(10) 0.0283(8) -0.0027(7) 0.0130(6) -0.0043(7)
C18 0.0328(9) 0.0509(12) 0.0320(9) -0.0050(8) 0.0216(8) -0.0043(8)
C19 0.0350(9) 0.0440(10) 0.0232(8) -0.0070(7) 0.0162(7) -0.0013(7)
C20 0.0280(8) 0.0329(9) 0.0196(7) -0.0015(6) 0.0082(6) -0.0010(6)
C21 0.0182(6) 0.0199(7) 0.0159(6) 0.0026(5) 0.0040(5) -0.0005(5)
C22 0.0195(6) 0.0157(6) 0.0167(6) 0.0032(5) 0.0028(5) 0.0007(5)
C23 0.0189(6) 0.0195(7) 0.0197(7) 0.0053(5) 0.0036(5) 0.0014(5)
C24 0.0201(7) 0.0204(7) 0.0232(7) 0.0059(6) 0.0044(5) -0.0014(5)
C25 0.0256(7) 0.0174(7) 0.0200(7) 0.0028(5) 0.0051(6) 0.0009(5)
C26 0.0241(7) 0.0194(7) 0.0196(7) 0.0024(5) 0.0079(5) 0.0028(5)
C27 0.0324(8) 0.0174(7) 0.0307(8) 0.0015(6) 0.0116(7) -0.0008(6)
C28 0.0413(10) 0.0190(8) 0.0421(10) 0.0091(7) 0.0192(8) 0.0029(7)
C29 0.0569(12) 0.0252(9) 0.0331(10) -0.0031(7) 0.0040(9) -0.0071(8)
C30 0.0429(10) 0.0194(8) 0.0553(12) -0.0016(8) 0.0243(9) 0.0030(7)
C31 0.0169(6) 0.0225(7) 0.0327(8) 0.0048(6) 0.0059(6) 0.0017(5)
C32 0.0193(7) 0.0282(9) 0.0510(11) 0.0074(8) 0.0099(7) 0.0002(6)
C33 0.0262(8) 0.0380(10) 0.0409(10) -0.0048(8) 0.0149(7) 0.0013(7)
C34 0.0247(8) 0.0289(9) 0.0444(10) 0.0121(8) 0.0047(7) 0.0059(6)
C35 0.0221(7) 0.0223(7) 0.0253(7) 0.0014(6) 0.0099(6) -0.0020(5)
C36 0.0195(7) 0.0238(7) 0.0265(8) -0.0028(6) 0.0055(6) -0.0022(5)
C37 0.0219(7) 0.0266(8) 0.0254(8) -0.0033(6) 0.0062(6) -0.0021(6)
C38 0.0259(8) 0.0292(9) 0.0311(8) -0.0073(7) 0.0080(6) -0.0027(6)
C39 0.0403(10) 0.0243(8) 0.0419(10) -0.0045(7) 0.0101(8) 0.0001(7)
C40 0.0436(11) 0.0266(9) 0.0568(13) -0.0090(8) 0.0231(10) -0.0126(8)
C41 0.0388(10) 0.0268(9) 0.0475(11) -0.0049(8) 0.0234(9) -0.0092(7)
C42 0.0268(9) 0.0449(12) 0.0682(15) -0.0276(11) 0.0044(9) -0.0080(8)
C43 0.0378(10) 0.0394(11) 0.0361(10) -0.0133(8) -0.0105(8) 0.0044(8)
C44 0.0282(8) 0.0340(9) 0.0334(9) -0.0073(7) -0.0048(7) 0.0054(7)
C45 0.0462(11) 0.0309(9) 0.0297(9) -0.0087(7) 0.0040(8) -0.0017(8)
C46 0.0369(9) 0.0305(9) 0.0186(7) -0.0008(6) 0.0025(6) -0.0012(7)
C47 0.0623(14) 0.0501(13) 0.0249(9) 0.0022(9) -0.0124(9) 0.0027(10)
C48 0.0421(10) 0.0272(9) 0.0294(8) 0.0124(7) 0.0070(7) -0.0036(7)
C49 0.0578(14) 0.0701(16) 0.0344(11) 0.0120(10) 0.0221(10) -0.0174(12)
C50 0.0246(8) 0.0316(9) 0.0331(9) 0.0002(7) 0.0057(7) 0.0051(6)
C51 0.0363(10) 0.0436(11) 0.0413(11) -0.0094(9) 0.0179(8) 0.0022(8)
F1 0.0694(9) 0.0728(9) 0.0253(6) 0.0183(6) 0.0073(6) 0.0185(7)
F2A 0.0570(13) 0.088(3) 0.0498(11) 0.0341(15) 0.0119(10) 0.0392(15)
F2B 0.055(2) 0.093(7) 0.031(4) 0.040(5) 0.010(3) 0.030(3)
F3A 0.079(2) 0.0645(11) 0.0567(11) 0.0434(9) 0.0136(14) 0.0065(12)
F3B 0.088(7) 0.059(2) 0.075(6) 0.042(3) 0.009(6) 0.019(4)
F4A 0.0414(19) 0.0173(9) 0.0707(19) -0.0102(9) 0.0087(14) -0.0009(9)
F4B 0.028(3) 0.065(8) 0.038(3) -0.018(3) 0.006(2) -0.012(3)
F5A 0.0360(9) 0.0387(16) 0.055(2) -0.0141(15) -0.0055(11) 0.0017(9)
F5B 0.070(9) 0.022(2) 0.130(8) 0.001(3) 0.048(6) -0.007(3)
F6A 0.080(4) 0.064(3) 0.0375(19) -0.0263(17) 0.027(3) -0.033(3)
F6B 0.039(3) 0.040(4) 0.066(6) -0.027(3) -0.013(3) 0.002(3)
F7 0.0410(7) 0.0487(8) 0.0680(9) -0.0225(7) -0.0200(6) 0.0030(6)
F8 0.0206(5) 0.0697(9) 0.0551(8) 0.0131(7) -0.0001(5) -0.0038(5)
F9 0.0337(6) 0.0716(9) 0.0355(6) 0.0162(6) -0.0042(5) 0.0067(6)
F10 0.0871(10) 0.0675(9) 0.0240(5) 0.0170(6) 0.0209(6) 0.0470(8)
F11 0.0708(8) 0.0368(6) 0.0274(6) -0.0076(5) 0.0149(5) 0.0002(6)
F12 0.0476(7) 0.0788(10) 0.0422(7) -0.0035(7) 0.0306(6) 0.0016(6)
F13A 0.066(3) 0.0307(19) 0.057(2) -0.0222(18) 0.027(2) -0.0036(14)
F13B 0.062(6) 0.021(3) 0.0221(19) -0.0061(18) 0.010(2) -0.016(3)
F14A 0.129(4) 0.0368(18) 0.0338(10) 0.0092(10) 0.0055(17) -0.029(2)
F14B 0.105(7) 0.038(4) 0.053(4) 0.023(4) -0.009(4) -0.011(4)
F15A 0.0409(10) 0.0298(13) 0.093(3) 0.0019(15) 0.0198(13) -0.0091(8)
F15B 0.076(3) 0.023(4) 0.120(10) -0.017(5) 0.065(5) -0.011(3)
F16A 0.0474(19) 0.0551(18) 0.070(3) -0.0229(19) 0.040(2) -0.0037(15)
F16B 0.029(2) 0.029(3) 0.039(3) -0.007(2) 0.016(2) -0.0067(17)
F17A 0.0461(15) 0.129(5) 0.0347(17) 0.022(2) 0.0248(14) 0.009(3)
F17B 0.072(6) 0.064(3) 0.073(5) -0.048(4) 0.059(5) -0.040(3)
F18A 0.044(2) 0.096(4) 0.053(3) -0.040(3) 0.0287(18) -0.036(2)
F18B 0.058(3) 0.108(5) 0.044(3) 0.024(4) 0.036(3) 0.006(4)
F19 0.0421(6) 0.0332(6) 0.0386(6) 0.0142(5) -0.0020(5) -0.0108(5)
F20 0.0758(9) 0.0470(7) 0.0324(6) 0.0114(5) 0.0270(6) 0.0016(6)
F21 0.0360(6) 0.0474(7) 0.0521(7) 0.0295(6) -0.0028(5) 0.0035(5)
F22A 0.0266(7) 0.0893(17) 0.0982(17) 0.0589(15) 0.0081(9) -0.0114(8)
F22B 0.027(4) 0.0390(18) 0.110(11) 0.002(3) 0.023(5) -0.014(2)
F23A 0.0394(10) 0.119(2) 0.0664(12) -0.0364(13) 0.0141(9) -0.0392(13)
F23B 0.023(4) 0.102(10) 0.074(5) 0.047(7) -0.009(4) -0.024(5)
F24A 0.0291(8) 0.0505(10) 0.131(2) 0.0159(11) 0.0355(11) 0.0087(6)
F24B 0.049(6) 0.111(11) 0.074(4) -0.035(6) 0.040(5) -0.046(7)
C52 0.0212(6) 0.0206(7) 0.0170(6) 0.0006(5) 0.0067(5) -0.0001(5)
C53 0.0222(7) 0.0198(7) 0.0183(6) 0.0003(5) 0.0075(5) -0.0013(5)
C54 0.0227(7) 0.0197(7) 0.0326(8) 0.0003(6) 0.0125(6) -0.0012(5)
C55 0.0320(8) 0.0225(8) 0.0407(10) 0.0113(7) 0.0167(7) 0.0045(6)
C56 0.0314(8) 0.0356(9) 0.0265(8) 0.0134(7) 0.0107(7) 0.0074(7)
C57 0.0269(7) 0.0313(8) 0.0173(7) 0.0034(6) 0.0061(6) 0.0031(6)
C58 0.0535(11) 0.0512(11) 0.0363(9) 0.0236(8) 0.0130(9) 0.0197(9)
C59 0.0311(7) 0.0206(7) 0.0461(10) -0.0078(7) 0.0109(7) -0.0043(6)
C60 0.0211(6) 0.0145(6) 0.0155(6) -0.0002(5) 0.0042(5) -0.0006(5)
C61 0.0225(7) 0.0168(6) 0.0160(6) -0.0008(5) 0.0037(5) 0.0003(5)
C62 0.0280(7) 0.0180(7) 0.0205(7) 0.0029(5) 0.0096(6) 0.0037(5)
C63 0.0228(7) 0.0213(7) 0.0300(8) 0.0048(6) 0.0092(6) 0.0043(6)
C64 0.0209(7) 0.0199(7) 0.0265(8) 0.0024(6) 0.0007(6) 0.0023(5)
C65 0.0236(7) 0.0184(7) 0.0176(6) 0.0009(5) 0.0026(5) 0.0019(5)
C66 0.0233(8) 0.0364(10) 0.0386(10) 0.0008(8) -0.0014(7) 0.0037(7)
C67 0.0377(8) 0.0298(8) 0.0234(7) 0.0043(6) 0.0152(6) 0.0102(6)
C68 0.0208(6) 0.0223(7) 0.0150(6) -0.0009(5) 0.0033(5) 0.0007(5)
C69 0.0228(7) 0.0271(8) 0.0190(7) -0.0043(6) 0.0059(6) -0.0038(6)
C70 0.0221(7) 0.0354(9) 0.0204(7) -0.0060(6) 0.0076(6) 0.0004(6)
C71 0.0275(8) 0.0278(8) 0.0191(7) -0.0065(6) 0.0042(6) 0.0053(6)
C72 0.0300(8) 0.0199(7) 0.0181(7) -0.0017(5) 0.0044(6) 0.0045(6)
C73 0.0266(7) 0.0207(7) 0.0156(6) -0.0003(5) 0.0064(5) 0.0022(5)
C74 0.0517(9) 0.0215(8) 0.0260(7) -0.0034(6) 0.0143(7) -0.0007(7)
C75 0.0310(8) 0.0535(11) 0.0283(8) -0.0157(7) 0.0152(6) -0.0093(7)
C76 0.0204(6) 0.0194(7) 0.0148(6) -0.0019(5) 0.0051(5) 0.0002(5)
C77 0.0229(7) 0.0202(7) 0.0208(7) 0.0007(5) 0.0077(6) -0.0008(5)
C78 0.0207(7) 0.0268(8) 0.0264(8) 0.0014(6) 0.0061(6) -0.0006(6)
C79 0.0225(7) 0.0270(8) 0.0244(7) 0.0027(6) 0.0012(6) 0.0015(6)
C80 0.0248(7) 0.0232(7) 0.0181(7) 0.0025(6) 0.0041(6) -0.0001(6)
C81 0.0205(7) 0.0207(7) 0.0175(6) 0.0002(5) 0.0037(5) -0.0013(5)
C82 0.0296(8) 0.0302(8) 0.0250(8) 0.0079(7) 0.0018(6) -0.0006(6)
C83 0.0215(7) 0.0387(9) 0.0422(9) 0.0063(7) 0.0069(6) -0.0021(6)
B1 0.0211(7) 0.0180(7) 0.0133(7) -0.0004(5) 0.0044(6) -0.0007(6)
C1SA 0.066(3) 0.050(3) 0.137(7) -0.021(3) 0.062(4) -0.016(2)
C2SA 0.0336(16) 0.0376(18) 0.046(2) -0.0073(15) 0.0067(14) -0.0055(13)
C3SA 0.0494(18) 0.0307(15) 0.0405(17) 0.0042(12) 0.0017(14) 0.0012(13)
C4SA 0.0427(17) 0.0359(17) 0.0465(18) -0.0066(14) 0.0040(14) 0.0108(13)
C5SA 0.043(2) 0.046(2) 0.045(3) -0.008(2) 0.016(2) -0.0027(19)
C6SA 0.0544(19) 0.0332(15) 0.0399(16) 0.0073(13) 0.0025(14) -0.0003(14)
C7SA 0.0347(14) 0.0293(16) 0.0451(17) -0.0020(13) -0.0023(12) 0.0029(11)
C1SB 0.122(18) 0.11(3) 0.050(17) 0.034(17) 0.018(14) 0.028(18)
C2SB 0.106(15) 0.057(12) 0.082(13) 0.021(10) 0.012(11) 0.000(11)
C3SB 0.060(7) 0.031(7) 0.051(7) -0.004(6) -0.008(5) -0.002(6)
C4SB 0.066(10) 0.047(11) 0.074(13) -0.012(9) -0.006(8) 0.006(8)
C5SB 0.071(19) 0.11(2) 0.11(2) 0.036(18) 0.023(14) 0.044(17)
C1SC 0.17(2) 0.21(3) 0.048(9) 0.023(13) -0.029(10) -0.087(19)
C2SC 0.19(3) 0.26(3) 0.096(13) 0.087(18) 0.020(14) -0.03(2)
C3SC 0.17(2) 0.26(3) 0.123(18) 0.080(19) 0.026(15) -0.052(19)
C4SC 0.17(2) 0.28(3) 0.134(19) 0.09(2) 0.026(14) -0.06(2)
C5SC 0.17(2) 0.12(2) 0.042(11) -0.032(11) 0.017(13) -0.081(17)

loop_
_atom_type_symbol
_atom_type_description
_atom_type_scat_dispersion_real
_atom_type_scat_dispersion_imag
_atom_type_scat_source
C C 0.0033 0.0016 'International Tables Vol C Tables 4.2.6.8 and 6.1.1.4'
H H 0.0000 0.0000 'International Tables Vol C Tables 4.2.6.8 and 6.1.1.4'
B B 0.0013 0.0007 'International Tables Vol C Tables 4.2.6.8 and 6.1.1.4'
F F 0.0171 0.0103 'International Tables Vol C Tables 4.2.6.8 and 6.1.1.4'
N N 0.0061 0.0033 'International Tables Vol C Tables 4.2.6.8 and 6.1.1.4'
O O 0.0106 0.0060 'International Tables Vol C Tables 4.2.6.8 and 6.1.1.4'
P P 0.1023 0.0942 'International Tables Vol C Tables 4.2.6.8 and 6.1.1.4'
Si Si 0.0817 0.0704 'International Tables Vol C Tables 4.2.6.8 and 6.1.1.4'

loop_
_geom_angle_atom_site_label_1
_geom_angle_atom_site_label_2
_geom_angle_atom_site_label_3
_geom_angle
_geom_angle_site_symmetry_1
_geom_angle_site_symmetry_3
_geom_angle_publ_flag
O1 P1 O2 117.17(6) . . ?
O1 P1 O3 98.72(6) . . ?
O1 P1 N1 125.48(6) . . ?
O1 P1 N2 86.27(5) . . ?
O2 P1 O3 96.15(5) . . ?
O2 P1 N1 114.25(6) . . ?
O2 P1 N2 84.62(5) . . ?
O3 P1 N1 92.62(6) . . ?
O3 P1 N2 173.86(5) . . ?
N1 P1 N2 81.54(6) . . ?
O1 Si1 C46 106.13(7) . . ?
O1 Si1 C48 101.69(7) . . ?
O1 Si1 C50 109.05(7) . . ?
C46 Si1 C48 112.19(9) . . ?
C50 Si1 C46 113.95(8) . . ?
C50 Si1 C48 112.82(9) . . ?
P1 O1 Si1 137.33(7) . . ?
C1 O2 P1 117.40(9) . . ?
C22 O3 P1 111.22(9) . . ?
C15 N1 P1 120.29(10) . . ?
C15 N1 C21 128.43(13) . . ?
C21 N1 P1 110.70(10) . . ?
C6 N2 P1 98.69(8) . . ?
C6 N2 C35 112.74(12) . . ?
C16 N2 P1 102.38(9) . . ?
C16 N2 C6 110.97(12) . . ?
C16 N2 C35 110.70(11) . . ?
C35 N2 P1 120.42(9) . . ?
C2 C1 O2 121.81(13) . . ?
C6 C1 O2 115.71(13) . . ?
C6 C1 C2 122.48(13) . . ?
C1 C2 C3 114.15(14) . . ?
C1 C2 C11 122.58(13) . . ?
C3 C2 C11 123.26(14) . . ?
C2 C3 H3 117.6 . . ?
C2 C3 C4 124.79(15) . . ?
C4 C3 H3 117.6 . . ?
C3 C4 C7 119.19(15) . . ?
C5 C4 C3 118.20(14) . . ?
C5 C4 C7 122.58(15) . . ?
C4 C5 H5 120.9 . . ?
C6 C5 C4 118.21(14) . . ?
C6 C5 H5 120.9 . . ?
C1 C6 N2 113.16(12) . . ?
C1 C6 C5 122.10(14) . . ?
C5 C6 N2 124.64(13) . . ?
C4 C7 C9 107.97(15) . . ?
C8 C7 C4 111.66(15) . . ?
C8 C7 C9 108.75(17) . . ?
C8 C7 C10 108.51(16) . . ?
C10 C7 C4 109.83(15) . . ?
C10 C7 C9 110.12(17) . . ?
C7 C8 H8A 109.5 . . ?
C7 C8 H8B 109.5 . . ?
C7 C8 H8C 109.5 . . ?
H8A C8 H8B 109.5 . . ?
H8A C8 H8C 109.5 . . ?
H8B C8 H8C 109.5 . . ?
C7 C9 H9A 109.5 . . ?
C7 C9 H9B 109.5 . . ?
C7 C9 H9C 109.5 . . ?
H9A C9 H9B 109.5 . . ?
H9A C9 H9C 109.5 . . ?
H9B C9 H9C 109.5 . . ?
C7 C10 H10A 109.5 . . ?
C7 C10 H10B 109.5 . . ?
C7 C10 H10C 109.5 . . ?
H10A C10 H10B 109.5 . . ?
H10A C10 H10C 109.5 . . ?
H10B C10 H10C 109.5 . . ?
C2 C11 C13 108.73(14) . . ?
C2 C11 C14 111.05(14) . . ?
C12 C11 C2 110.63(13) . . ?
C12 C11 C13 110.32(15) . . ?
C12 C11 C14 107.64(15) . . ?
C14 C11 C13 108.45(15) . . ?
C11 C12 H12A 109.5 . . ?
C11 C12 H12B 109.5 . . ?
C11 C12 H12C 109.5 . . ?
H12A C12 H12B 109.5 . . ?
H12A C12 H12C 109.5 . . ?
H12B C12 H12C 109.5 . . ?
C11 C13 H13A 109.5 . . ?
C11 C13 H13B 109.5 . . ?
C11 C13 H13C 109.5 . . ?
H13A C13 H13B 109.5 . . ?
H13A C13 H13C 109.5 . . ?
H13B C13 H13C 109.5 . . ?
C11 C14 H14A 109.5 . . ?
C11 C14 H14B 109.5 . . ?
C11 C14 H14C 109.5 . . ?
H14A C14 H14B 109.5 . . ?
H14A C14 H14C 109.5 . . ?
H14B C14 H14C 109.5 . . ?
C16 C15 N1 113.71(13) . . ?
C16 C15 C20 121.11(14) . . ?
C20 C15 N1 125.08(14) . . ?
C15 C16 N2 112.72(12) . . ?
C17 C16 N2 127.11(14) . . ?
C17 C16 C15 120.17(14) . . ?
C16 C17 H17 120.5 . . ?
C16 C17 C18 119.03(16) . . ?
C18 C17 H17 120.5 . . ?
C17 C18 H18 119.8 . . ?
C19 C18 C17 120.46(16) . . ?
C19 C18 H18 119.8 . . ?
C18 C19 H19 119.5 . . ?
C18 C19 C20 121.03(16) . . ?
C20 C19 H19 119.5 . . ?
C15 C20 H20 120.9 . . ?
C19 C20 C15 118.20(16) . . ?
C19 C20 H20 120.9 . . ?
C22 C21 N1 109.75(13) . . ?
C22 C21 C26 122.15(13) . . ?
C26 C21 N1 127.89(13) . . ?
C21 C22 O3 111.76(12) . . ?
C21 C22 C23 122.31(14) . . ?
C23 C22 O3 125.93(13) . . ?
C22 C23 C24 114.43(13) . . ?
C22 C23 C31 122.50(13) . . ?
C24 C23 C31 122.91(13) . . ?
C23 C24 H24 117.8 . . ?
C25 C24 C23 124.41(14) . . ?
C25 C24 H24 117.8 . . ?
C24 C25 C27 119.04(14) . . ?
C26 C25 C24 118.95(14) . . ?
C26 C25 C27 122.01(14) . . ?
C21 C26 C25 117.59(14) . . ?
C21 C26 H26 121.2 . . ?
C25 C26 H26 121.2 . . ?
C25 C27 C28 109.05(14) . . ?
C29 C27 C25 109.36(14) . . ?
C29 C27 C28 109.42(15) . . ?
C29 C27 C30 108.90(16) . . ?
C30 C27 C25 112.32(14) . . ?
C30 C27 C28 107.75(15) . . ?
C27 C28 H28A 109.5 . . ?
C27 C28 H28B 109.5 . . ?
C27 C28 H28C 109.5 . . ?
H28A C28 H28B 109.5 . . ?
H28A C28 H28C 109.5 . . ?
H28B C28 H28C 109.5 . . ?
C27 C29 H29A 109.5 . . ?
C27 C29 H29B 109.5 . . ?
C27 C29 H29C 109.5 . . ?
H29A C29 H29B 109.5 . . ?
H29A C29 H29C 109.5 . . ?
H29B C29 H29C 109.5 . . ?
C27 C30 H30A 109.5 . . ?
C27 C30 H30B 109.5 . . ?
C27 C30 H30C 109.5 . . ?
H30A C30 H30B 109.5 . . ?
H30A C30 H30C 109.5 . . ?
H30B C30 H30C 109.5 . . ?
C23 C31 C32 111.79(13) . . ?
C23 C31 C33 110.87(13) . . ?
C23 C31 C34 107.51(13) . . ?
C32 C31 C34 107.84(14) . . ?
C33 C31 C32 107.82(14) . . ?
C33 C31 C34 110.99(15) . . ?
C31 C32 H32A 109.5 . . ?
C31 C32 H32B 109.5 . . ?
C31 C32 H32C 109.5 . . ?
H32A C32 H32B 109.5 . . ?
H32A C32 H32C 109.5 . . ?
H32B C32 H32C 109.5 . . ?
C31 C33 H33A 109.5 . . ?
C31 C33 H33B 109.5 . . ?
C31 C33 H33C 109.5 . . ?
H33A C33 H33B 109.5 . . ?
H33A C33 H33C 109.5 . . ?
H33B C33 H33C 109.5 . . ?
C31 C34 H34A 109.5 . . ?
C31 C34 H34B 109.5 . . ?
C31 C34 H34C 109.5 . . ?
H34A C34 H34B 109.5 . . ?
H34A C34 H34C 109.5 . . ?
H34B C34 H34C 109.5 . . ?
N2 C35 H35A 106.4 . . ?
N2 C35 H35B 106.4 . . ?
N2 C35 C36 123.66(12) . . ?
H35A C35 H35B 106.5 . . ?
C36 C35 H35A 106.4 . . ?
C36 C35 H35B 106.4 . . ?
C35 C36 C41 102.44(13) . . ?
C35 C36 C44 113.54(13) . . ?
C37 C36 C35 116.39(13) . . ?
C37 C36 C41 108.10(14) . . ?
C37 C36 C44 108.30(14) . . ?
C44 C36 C41 107.45(14) . . ?
C36 C37 H37A 109.5 . . ?
C36 C37 H37B 109.5 . . ?
C36 C37 C38 110.63(13) . . ?
H37A C37 H37B 108.1 . . ?
C38 C37 H37A 109.5 . . ?
C38 C37 H37B 109.5 . . ?
C37 C38 H38 109.3 . . ?
C39 C38 C37 109.63(15) . . ?
C39 C38 H38 109.3 . . ?
C39 C38 C45 110.08(15) . . ?
C45 C38 C37 109.21(15) . . ?
C45 C38 H38 109.3 . . ?
C38 C39 H39A 109.8 . . ?
C38 C39 H39B 109.8 . . ?
C38 C39 C40 109.37(16) . . ?
H39A C39 H39B 108.2 . . ?
C40 C39 H39A 109.8 . . ?
C40 C39 H39B 109.8 . . ?
C39 C40 H40 109.6 . . ?
C39 C40 C41 108.86(16) . . ?
C41 C40 H40 109.6 . . ?
C42 C40 C39 109.65(18) . . ?
C42 C40 H40 109.6 . . ?
C42 C40 C41 109.60(18) . . ?
C36 C41 H41A 109.4 . . ?
C36 C41 H41B 109.4 . . ?
C40 C41 C36 111.30(16) . . ?
C40 C41 H41A 109.4 . . ?
C40 C41 H41B 109.4 . . ?
H41A C41 H41B 108.0 . . ?
C40 C42 H42A 109.8 . . ?
C40 C42 H42B 109.8 . . ?
C40 C42 C43 109.27(15) . . ?
H42A C42 H42B 108.3 . . ?
C43 C42 H42A 109.8 . . ?
C43 C42 H42B 109.8 . . ?
C42 C43 H43 109.1 . . ?
C42 C43 C44 110.68(19) . . ?
C44 C43 H43 109.1 . . ?
C45 C43 C42 109.88(17) . . ?
C45 C43 H43 109.1 . . ?
C45 C43 C44 108.85(16) . . ?
C36 C44 H44A 109.6 . . ?
C36 C44 H44B 109.6 . . ?
C43 C44 C36 110.32(15) . . ?
C43 C44 H44A 109.6 . . ?
C43 C44 H44B 109.6 . . ?
H44A C44 H44B 108.1 . . ?
C38 C45 H45A 109.9 . . ?
C38 C45 H45B 109.9 . . ?
C43 C45 C38 109.15(16) . . ?
C43 C45 H45A 109.9 . . ?
C43 C45 H45B 109.9 . . ?
H45A C45 H45B 108.3 . . ?
Si1 C46 H46A 109.1 . . ?
Si1 C46 H46B 109.1 . . ?
H46A C46 H46B 107.9 . . ?
C47 C46 Si1 112.38(14) . . ?
C47 C46 H46A 109.1 . . ?
C47 C46 H46B 109.1 . . ?
C46 C47 H47A 109.5 . . ?
C46 C47 H47B 109.5 . . ?
C46 C47 H47C 109.5 . . ?
H47A C47 H47B 109.5 . . ?
H47A C47 H47C 109.5 . . ?
H47B C47 H47C 109.5 . . ?
Si1 C48 H48A 108.7 . . ?
Si1 C48 H48B 108.7 . . ?
H48A C48 H48B 107.6 . . ?
C49 C48 Si1 114.28(14) . . ?
C49 C48 H48A 108.7 . . ?
C49 C48 H48B 108.7 . . ?
C48 C49 H49A 109.5 . . ?
C48 C49 H49B 109.5 . . ?
C48 C49 H49C 109.5 . . ?
H49A C49 H49B 109.5 . . ?
H49A C49 H49C 109.5 . . ?
H49B C49 H49C 109.5 . . ?
Si1 C50 H50A 108.2 . . ?
Si1 C50 H50B 108.2 . . ?
H50A C50 H50B 107.4 . . ?
C51 C50 Si1 116.34(13) . . ?
C51 C50 H50A 108.2 . . ?
C51 C50 H50B 108.2 . . ?
C50 C51 H51A 109.5 . . ?
C50 C51 H51B 109.5 . . ?
C50 C51 H51C 109.5 . . ?
H51A C51 H51B 109.5 . . ?
H51A C51 H51C 109.5 . . ?
H51B C51 H51C 109.5 . . ?
C53 C52 C57 115.84(14) . . ?
C53 C52 B1 119.92(13) . . ?
C57 C52 B1 123.46(13) . . ?
C52 C53 H53 119.0 . . ?
C54 C53 C52 122.08(14) . . ?
C54 C53 H53 119.0 . . ?
C53 C54 C59 118.01(15) . . ?
C55 C54 C53 121.13(15) . . ?
C55 C54 C59 120.86(15) . . ?
C54 C55 H55 121.1 . . ?
C56 C55 C54 117.88(15) . . ?
C56 C55 H55 121.1 . . ?
C55 C56 C57 121.10(15) . . ?
C55 C56 C58 118.48(17) . . ?
C57 C56 C58 120.35(18) . . ?
C52 C57 H57 119.0 . . ?
C56 C57 C52 121.97(15) . . ?
C56 C57 H57 119.0 . . ?
F1 C58 F2A 109.5(3) . . ?
F1 C58 F2B 93.7(9) . . ?
F1 C58 F3A 105.3(2) . . ?
F1 C58 C56 113.33(17) . . ?
F2A C58 F3A 105.3(2) . . ?
F2A C58 C56 112.5(2) . . ?
F2B C58 C56 103.9(6) . . ?
F3A C58 C56 110.3(2) . . ?
F3B C58 F1 114.0(11) . . ?
F3B C58 F2B 102.5(9) . . ?
F3B C58 C56 123.2(10) . . ?
F4A C59 C54 111.4(3) . . ?
F4B C59 C54 112.2(10) . . ?
F5A C59 F4A 104.4(3) . . ?
F5A C59 C54 111.2(3) . . ?
F5B C59 F4B 104.8(12) . . ?
F5B C59 F6B 106.3(7) . . ?
F5B C59 C54 117.0(10) . . ?
F6A C59 F4A 107.4(5) . . ?
F6A C59 F5A 109.1(4) . . ?
F6A C59 C54 112.9(4) . . ?
F6B C59 F4B 99.5(12) . . ?
F6B C59 C54 115.2(5) . . ?
C61 C60 B1 122.46(12) . . ?
C65 C60 C61 115.66(13) . . ?
C65 C60 B1 121.54(13) . . ?
C60 C61 H61 119.0 . . ?
C62 C61 C60 122.08(14) . . ?
C62 C61 H61 119.0 . . ?
C61 C62 C63 121.21(14) . . ?
C61 C62 C67 118.35(14) . . ?
C63 C62 C67 120.44(14) . . ?
C62 C63 H63 121.3 . . ?
C64 C63 C62 117.40(14) . . ?
C64 C63 H63 121.3 . . ?
C63 C64 C65 121.45(14) . . ?
C63 C64 C66 121.30(15) . . ?
C65 C64 C66 117.24(15) . . ?
C60 C65 H65 118.9 . . ?
C64 C65 C60 122.18(14) . . ?
C64 C65 H65 118.9 . . ?
F7 C66 F9 105.00(17) . . ?
F7 C66 C64 111.64(14) . . ?
F8 C66 F7 107.76(17) . . ?
F8 C66 F9 107.02(15) . . ?
F8 C66 C64 113.35(16) . . ?
F9 C66 C64 111.61(16) . . ?
F10 C67 F11 105.56(16) . . ?
F10 C67 C62 112.61(13) . . ?
F11 C67 C62 111.41(14) . . ?
F12 C67 F10 107.98(15) . . ?
F12 C67 F11 105.15(14) . . ?
F12 C67 C62 113.55(15) . . ?
C69 C68 C73 116.01(14) . . ?
C69 C68 B1 121.68(13) . . ?
C73 C68 B1 121.59(13) . . ?
C68 C69 H69 119.1 . . ?
C70 C69 C68 121.79(15) . . ?
C70 C69 H69 119.1 . . ?
C69 C70 C75 119.10(16) . . ?
C71 C70 C69 121.22(15) . . ?
C71 C70 C75 119.67(15) . . ?
C70 C71 H71 121.0 . . ?
C70 C71 C72 118.05(14) . . ?
C72 C71 H71 121.0 . . ?
C71 C72 C73 120.73(15) . . ?
C71 C72 C74 120.88(14) . . ?
C73 C72 C74 118.39(15) . . ?
C68 C73 H73 118.9 . . ?
C72 C73 C68 122.18(14) . . ?
C72 C73 H73 118.9 . . ?
F13A C74 F15A 105.3(4) . . ?
F13A C74 C72 113.9(4) . . ?
F13B C74 F14B 102.1(10) . . ?
F13B C74 C72 112.8(8) . . ?
F14A C74 F13A 108.1(4) . . ?
F14A C74 F15A 103.9(3) . . ?
F14A C74 C72 114.2(3) . . ?
F14B C74 C72 105.6(7) . . ?
F15A C74 C72 110.6(2) . . ?
F15B C74 F13B 112.8(11) . . ?
F15B C74 F14B 103.4(7) . . ?
F15B C74 C72 118.0(5) . . ?
F16A C75 C70 108.5(4) . . ?
F16B C75 F18B 96.9(7) . . ?
F16B C75 C70 112.3(4) . . ?
F17A C75 F16A 105.2(4) . . ?
F17A C75 F18A 111.4(6) . . ?
F17A C75 C70 114.9(4) . . ?
F17B C75 F16B 112.8(8) . . ?
F17B C75 F18B 105.0(7) . . ?
F17B C75 C70 119.2(6) . . ?
F18A C75 F16A 102.9(5) . . ?
F18A C75 C70 113.0(4) . . ?
F18B C75 C70 107.7(5) . . ?
C77 C76 B1 121.81(13) . . ?
C81 C76 C77 116.06(13) . . ?
C81 C76 B1 121.64(13) . . ?
C76 C77 H77 119.0 . . ?
C78 C77 C76 121.97(14) . . ?
C78 C77 H77 119.0 . . ?
C77 C78 C79 121.00(14) . . ?
C77 C78 C83 120.72(15) . . ?
C79 C78 C83 118.29(15) . . ?
C78 C79 H79 121.0 . . ?
C80 C79 C78 118.05(14) . . ?
C80 C79 H79 121.0 . . ?
C79 C80 C81 121.01(14) . . ?
C79 C80 C82 120.06(14) . . ?
C81 C80 C82 118.92(14) . . ?
C76 C81 H81 119.0 . . ?
C80 C81 C76 121.90(14) . . ?
C80 C81 H81 119.0 . . ?
F19 C82 F21 106.12(15) . . ?
F19 C82 C80 112.46(14) . . ?
F20 C82 F19 106.02(15) . . ?
F20 C82 F21 106.68(14) . . ?
F20 C82 C80 112.41(15) . . ?
F21 C82 C80 112.65(14) . . ?
F22A C83 F23A 106.2(2) . . ?
F22A C83 F24A 105.8(2) . . ?
F22A C83 C78 114.49(16) . . ?
F22B C83 C78 109.0(4) . . ?
F23A C83 C78 112.34(17) . . ?
F23B C83 F22B 103.6(10) . . ?
F23B C83 C78 114.3(5) . . ?
F24A C83 F23A 104.6(2) . . ?
F24A C83 C78 112.56(17) . . ?
F24B C83 F22B 109.2(11) . . ?
F24B C83 F23B 110.7(12) . . ?
F24B C83 C78 109.8(5) . . ?
C52 B1 C60 102.26(11) . . ?
C52 B1 C76 112.14(12) . . ?
C68 B1 C52 114.52(12) . . ?
C68 B1 C60 112.54(12) . . ?
C68 B1 C76 102.44(11) . . ?
C76 B1 C60 113.39(12) . . ?
H1SG C1SA H1SH 109.5 . . ?
H1SG C1SA H1SI 109.5 . . ?
H1SH C1SA H1SI 109.5 . . ?
C2SA C1SA H1SG 109.5 . . ?
C2SA C1SA H1SH 109.5 . . ?
C2SA C1SA H1SI 109.5 . . ?
C3SA C2SA C1SA 120.5(5) . . ?
C7SA C2SA C1SA 121.0(4) . . ?
C7SA C2SA C3SA 118.4(4) . . ?
C2SA C3SA H3SE 119.5 . . ?
C4SA C3SA C2SA 120.9(3) . . ?
C4SA C3SA H3SE 119.5 . . ?
C3SA C4SA H4SE 119.7 . . ?
C3SA C4SA C5SA 120.6(3) . . ?
C5SA C4SA H4SE 119.7 . . ?
C4SA C5SA H5SG 120.6 . . ?
C4SA C5SA C6SA 118.8(4) . . ?
C6SA C5SA H5SG 120.6 . . ?
C5SA C6SA H6SA 120.1 . . ?
C7SA C6SA C5SA 119.7(4) . . ?
C7SA C6SA H6SA 120.1 . . ?
C2SA C7SA C6SA 121.6(3) . . ?
C2SA C7SA H7SA 119.2 . . ?
C6SA C7SA H7SA 119.2 . . ?
H1SA C1SB H1SB 109.5 . . ?
H1SA C1SB H1SC 109.5 . . ?
H1SB C1SB H1SC 109.5 . . ?
C2SB C1SB H1SA 109.5 . . ?
C2SB C1SB H1SB 109.5 . . ?
C2SB C1SB H1SC 109.5 . . ?
C1SB C2SB H2SA 113.7 . . ?
C1SB C2SB H2SB 113.7 . . ?
C1SB C2SB C3SB 89.7(18) . . ?
H2SA C2SB H2SB 110.9 . . ?
C3SB C2SB H2SA 113.7 . . ?
C3SB C2SB H2SB 113.7 . . ?
C2SB C3SB H3SA 114.4 . . ?
C2SB C3SB H3SB 114.4 . . ?
H3SA C3SB H3SB 111.5 . . ?
C4SB C3SB C2SB 85.7(18) . . ?
C4SB C3SB H3SA 114.4 . . ?
C4SB C3SB H3SB 114.4 . . ?
C3SB C4SB H4SA 113.8 . . ?
C3SB C4SB H4SB 113.8 . . ?
H4SA C4SB H4SB 111.0 . . ?
C5SB C4SB C3SB 89.2(18) . . ?
C5SB C4SB H4SA 113.8 . . ?
C5SB C4SB H4SB 113.8 . . ?
C4SB C5SB H5SA 109.5 . . ?
C4SB C5SB H5SB 109.5 . . ?
C4SB C5SB H5SC 109.5 . . ?
H5SA C5SB H5SB 109.5 . . ?
H5SA C5SB H5SC 109.5 . . ?
H5SB C5SB H5SC 109.5 . . ?
H1SD C1SC H1SE 109.5 . . ?
H1SD C1SC H1SF 109.5 . . ?
H1SE C1SC H1SF 109.5 . . ?
C2SC C1SC H1SD 109.5 . . ?
C2SC C1SC H1SE 109.5 . . ?
C2SC C1SC H1SF 109.5 . . ?
C1SC C2SC H2SC 109.9 . . ?
C1SC C2SC H2SD 109.9 . . ?
H2SC C2SC H2SD 108.3 . . ?
C3SC C2SC C1SC 109(3) . . ?
C3SC C2SC H2SC 109.9 . . ?
C3SC C2SC H2SD 109.9 . . ?
C2SC C3SC H3SC 109.4 . . ?
C2SC C3SC H3SD 109.4 . . ?
C2SC C3SC C4SC 111(3) . . ?
H3SC C3SC H3SD 108.0 . . ?
C4SC C3SC H3SC 109.4 . . ?
C4SC C3SC H3SD 109.4 . . ?
C3SC C4SC H4SC 111.1 . . ?
C3SC C4SC H4SD 111.1 . . ?
C3SC C4SC C5SC 103(3) . . ?
H4SC C4SC H4SD 109.1 . . ?
C5SC C4SC H4SC 111.1 . . ?
C5SC C4SC H4SD 111.1 . . ?
C4SC C5SC H5SD 109.5 . . ?
C4SC C5SC H5SE 109.5 . . ?
C4SC C5SC H5SF 109.5 . . ?
H5SD C5SC H5SE 109.5 . . ?
H5SD C5SC H5SF 109.5 . . ?
H5SE C5SC H5SF 109.5 . . ?

loop_
_geom_bond_atom_site_label_1
_geom_bond_atom_site_label_2
_geom_bond_distance
_geom_bond_site_symmetry_2
_geom_bond_publ_flag
P1 O1 1.5289(11) . ?
P1 O2 1.5887(11) . ?
P1 O3 1.6371(11) . ?
P1 N1 1.6575(13) . ?
P1 N2 2.1630(12) . ?
Si1 O1 1.7301(11) . ?
Si1 C46 1.8560(17) . ?
Si1 C48 1.8614(18) . ?
Si1 C50 1.8546(18) . ?
O2 C1 1.4003(17) . ?
O3 C22 1.3987(17) . ?
N1 C15 1.4059(18) . ?
N1 C21 1.4225(18) . ?
N2 C6 1.4673(19) . ?
N2 C16 1.4665(19) . ?
N2 C35 1.530(2) . ?
C1 C2 1.395(2) . ?
C1 C6 1.374(2) . ?
C2 C3 1.400(2) . ?
C2 C11 1.531(2) . ?
C3 H3 0.9500 . ?
C3 C4 1.403(2) . ?
C4 C5 1.389(2) . ?
C4 C7 1.533(2) . ?
C5 H5 0.9500 . ?
C5 C6 1.387(2) . ?
C7 C8 1.530(3) . ?
C7 C9 1.541(3) . ?
C7 C10 1.531(3) . ?
C8 H8A 0.9800 . ?
C8 H8B 0.9800 . ?
C8 H8C 0.9800 . ?
C9 H9A 0.9800 . ?
C9 H9B 0.9800 . ?
C9 H9C 0.9800 . ?
C10 H10A 0.9800 . ?
C10 H10B 0.9800 . ?
C10 H10C 0.9800 . ?
C11 C12 1.529(2) . ?
C11 C13 1.539(3) . ?
C11 C14 1.536(2) . ?
C12 H12A 0.9800 . ?
C12 H12B 0.9800 . ?
C12 H12C 0.9800 . ?
C13 H13A 0.9800 . ?
C13 H13B 0.9800 . ?
C13 H13C 0.9800 . ?
C14 H14A 0.9800 . ?
C14 H14B 0.9800 . ?
C14 H14C 0.9800 . ?
C15 C16 1.391(2) . ?
C15 C20 1.391(2) . ?
C16 C17 1.383(2) . ?
C17 H17 0.9500 . ?
C17 C18 1.396(2) . ?
C18 H18 0.9500 . ?
C18 C19 1.381(3) . ?
C19 H19 0.9500 . ?
C19 C20 1.390(2) . ?
C20 H20 0.9500 . ?
C21 C22 1.383(2) . ?
C21 C26 1.386(2) . ?
C22 C23 1.393(2) . ?
C23 C24 1.400(2) . ?
C23 C31 1.526(2) . ?
C24 H24 0.9500 . ?
C24 C25 1.399(2) . ?
C25 C26 1.394(2) . ?
C25 C27 1.533(2) . ?
C26 H26 0.9500 . ?
C27 C28 1.543(2) . ?
C27 C29 1.531(3) . ?
C27 C30 1.533(2) . ?
C28 H28A 0.9800 . ?
C28 H28B 0.9800 . ?
C28 H28C 0.9800 . ?
C29 H29A 0.9800 . ?
C29 H29B 0.9800 . ?
C29 H29C 0.9800 . ?
C30 H30A 0.9800 . ?
C30 H30B 0.9800 . ?
C30 H30C 0.9800 . ?
C31 C32 1.539(2) . ?
C31 C33 1.533(3) . ?
C31 C34 1.542(2) . ?
C32 H32A 0.9800 . ?
C32 H32B 0.9800 . ?
C32 H32C 0.9800 . ?
C33 H33A 0.9800 . ?
C33 H33B 0.9800 . ?
C33 H33C 0.9800 . ?
C34 H34A 0.9800 . ?
C34 H34B 0.9800 . ?
C34 H34C 0.9800 . ?
C35 H35A 0.9900 . ?
C35 H35B 0.9900 . ?
C35 C36 1.543(2) . ?
C36 C37 1.533(2) . ?
C36 C41 1.552(2) . ?
C36 C44 1.550(2) . ?
C37 H37A 0.9900 . ?
C37 H37B 0.9900 . ?
C37 C38 1.538(2) . ?
C38 H38 1.0000 . ?
C38 C39 1.524(3) . ?
C38 C45 1.531(3) . ?
C39 H39A 0.9900 . ?
C39 H39B 0.9900 . ?
C39 C40 1.533(3) . ?
C40 H40 1.0000 . ?
C40 C41 1.534(3) . ?
C40 C42 1.522(4) . ?
C41 H41A 0.9900 . ?
C41 H41B 0.9900 . ?
C42 H42A 0.9900 . ?
C42 H42B 0.9900 . ?
C42 C43 1.526(3) . ?
C43 H43 1.0000 . ?
C43 C44 1.536(3) . ?
C43 C45 1.525(3) . ?
C44 H44A 0.9900 . ?
C44 H44B 0.9900 . ?
C45 H45A 0.9900 . ?
C45 H45B 0.9900 . ?
C46 H46A 0.9900 . ?
C46 H46B 0.9900 . ?
C46 C47 1.531(3) . ?
C47 H47A 0.9800 . ?
C47 H47B 0.9800 . ?
C47 H47C 0.9800 . ?
C48 H48A 0.9900 . ?
C48 H48B 0.9900 . ?
C48 C49 1.535(3) . ?
C49 H49A 0.9800 . ?
C49 H49B 0.9800 . ?
C49 H49C 0.9800 . ?
C50 H50A 0.9900 . ?
C50 H50B 0.9900 . ?
C50 C51 1.530(3) . ?
C51 H51A 0.9800 . ?
C51 H51B 0.9800 . ?
C51 H51C 0.9800 . ?
F1 C58 1.323(3) . ?
F2A C58 1.323(3) . ?
F2B C58 1.471(12) . ?
F3A C58 1.369(4) . ?
F3B C58 1.231(12) . ?
F4A C59 1.363(4) . ?
F4B C59 1.376(11) . ?
F5A C59 1.328(3) . ?
F5B C59 1.280(10) . ?
F6A C59 1.310(6) . ?
F6B C59 1.374(10) . ?
F7 C66 1.342(2) . ?
F8 C66 1.326(2) . ?
F9 C66 1.343(2) . ?
F10 C67 1.333(2) . ?
F11 C67 1.345(2) . ?
F12 C67 1.329(2) . ?
F13A C74 1.326(4) . ?
F13B C74 1.300(10) . ?
F14A C74 1.307(4) . ?
F14B C74 1.402(8) . ?
F15A C74 1.368(4) . ?
F15B C74 1.215(8) . ?
F16A C75 1.404(5) . ?
F16B C75 1.372(8) . ?
F17A C75 1.279(6) . ?
F17B C75 1.237(8) . ?
F18A C75 1.300(7) . ?
F18B C75 1.436(9) . ?
F19 C82 1.339(2) . ?
F20 C82 1.336(2) . ?
F21 C82 1.342(2) . ?
F22A C83 1.321(3) . ?
F22B C83 1.286(9) . ?
F23A C83 1.327(3) . ?
F23B C83 1.272(10) . ?
F24A C83 1.326(2) . ?
F24B C83 1.252(10) . ?
C52 C53 1.397(2) . ?
C52 C57 1.406(2) . ?
C52 B1 1.634(2) . ?
C53 H53 0.9500 . ?
C53 C54 1.392(2) . ?
C54 C55 1.385(2) . ?
C54 C59 1.488(2) . ?
C55 H55 0.9500 . ?
C55 C56 1.383(3) . ?
C56 C57 1.392(2) . ?
C56 C58 1.506(3) . ?
C57 H57 0.9500 . ?
C60 C61 1.4047(19) . ?
C60 C65 1.398(2) . ?
C60 B1 1.637(2) . ?
C61 H61 0.9500 . ?
C61 C62 1.390(2) . ?
C62 C63 1.390(2) . ?
C62 C67 1.496(2) . ?
C63 H63 0.9500 . ?
C63 C64 1.384(2) . ?
C64 C65 1.389(2) . ?
C64 C66 1.505(2) . ?
C65 H65 0.9500 . ?
C68 C69 1.400(2) . ?
C68 C73 1.401(2) . ?
C68 B1 1.633(2) . ?
C69 H69 0.9500 . ?
C69 C70 1.394(2) . ?
C70 C71 1.383(2) . ?
C70 C75 1.498(2) . ?
C71 H71 0.9500 . ?
C71 C72 1.387(2) . ?
C72 C73 1.394(2) . ?
C72 C74 1.499(2) . ?
C73 H73 0.9500 . ?
C76 C77 1.406(2) . ?
C76 C81 1.401(2) . ?
C76 B1 1.637(2) . ?
C77 H77 0.9500 . ?
C77 C78 1.388(2) . ?
C78 C79 1.392(2) . ?
C78 C83 1.504(2) . ?
C79 H79 0.9500 . ?
C79 C80 1.384(2) . ?
C80 C81 1.396(2) . ?
C80 C82 1.499(2) . ?
C81 H81 0.9500 . ?
C1SA H1SG 0.9800 . ?
C1SA H1SH 0.9800 . ?
C1SA H1SI 0.9800 . ?
C1SA C2SA 1.509(7) . ?
C2SA C3SA 1.384(5) . ?
C2SA C7SA 1.375(5) . ?
C3SA H3SE 0.9500 . ?
C3SA C4SA 1.382(5) . ?
C4SA H4SE 0.9500 . ?
C4SA C5SA 1.386(8) . ?
C5SA H5SG 0.9500 . ?
C5SA C6SA 1.393(7) . ?
C6SA H6SA 0.9500 . ?
C6SA C7SA 1.387(5) . ?
C7SA H7SA 0.9500 . ?
C1SB H1SA 0.9800 . ?
C1SB H1SB 0.9800 . ?
C1SB H1SC 0.9800 . ?
C1SB C2SB 1.65(3) . ?
C2SB H2SA 0.9900 . ?
C2SB H2SB 0.9900 . ?
C2SB C3SB 1.66(3) . ?
C3SB H3SA 0.9900 . ?
C3SB H3SB 0.9900 . ?
C3SB C4SB 1.65(3) . ?
C4SB H4SA 0.9900 . ?
C4SB H4SB 0.9900 . ?
C4SB C5SB 1.64(3) . ?
C5SB H5SA 0.9800 . ?
C5SB H5SB 0.9800 . ?
C5SB H5SC 0.9800 . ?
C1SC H1SD 0.9800 . ?
C1SC H1SE 0.9800 . ?
C1SC H1SF 0.9800 . ?
C1SC C2SC 1.57(2) . ?
C2SC H2SC 0.9900 . ?
C2SC H2SD 0.9900 . ?
C2SC C3SC 1.57(3) . ?
C3SC H3SC 0.9900 . ?
C3SC H3SD 0.9900 . ?
C3SC C4SC 1.58(3) . ?
C4SC H4SC 0.9900 . ?
C4SC H4SD 0.9900 . ?
C4SC C5SC 1.58(3) . ?
C5SC H5SD 0.9800 . ?
C5SC H5SE 0.9800 . ?
C5SC H5SF 0.9800 . ?

loop_
_geom_torsion_atom_site_label_1
_geom_torsion_atom_site_label_2
_geom_torsion_atom_site_label_3
_geom_torsion_atom_site_label_4
_geom_torsion
_geom_torsion_site_symmetry_1
_geom_torsion_site_symmetry_2
_geom_torsion_site_symmetry_3
_geom_torsion_site_symmetry_4
_geom_torsion_publ_flag
P1 O2 C1 C2 154.33(12) . . . . ?
P1 O2 C1 C6 -24.79(17) . . . . ?
P1 O3 C22 C21 13.59(15) . . . . ?
P1 O3 C22 C23 -166.66(12) . . . . ?
P1 N1 C15 C16 -24.12(18) . . . . ?
P1 N1 C15 C20 152.13(14) . . . . ?
P1 N1 C21 C22 -13.02(15) . . . . ?
P1 N1 C21 C26 161.74(13) . . . . ?
P1 N2 C6 C1 19.74(14) . . . . ?
P1 N2 C6 C5 -163.81(13) . . . . ?
P1 N2 C16 C15 19.08(14) . . . . ?
P1 N2 C16 C17 -160.13(15) . . . . ?
P1 N2 C35 C36 -70.00(17) . . . . ?
O1 P1 O2 C1 112.10(11) . . . . ?
O1 P1 O3 C22 -144.74(9) . . . . ?
O1 P1 N1 C15 -51.21(14) . . . . ?
O1 P1 N1 C21 120.71(10) . . . . ?
O1 Si1 C46 C47 175.14(15) . . . . ?
O1 Si1 C48 C49 -72.22(15) . . . . ?
O1 Si1 C50 C51 -64.15(16) . . . . ?
O2 P1 O1 Si1 123.82(10) . . . . ?
O2 P1 O3 C22 96.50(10) . . . . ?
O2 P1 N1 C15 108.18(11) . . . . ?
O2 P1 N1 C21 -79.90(11) . . . . ?
O2 C1 C2 C3 178.28(13) . . . . ?
O2 C1 C2 C11 -1.0(2) . . . . ?
O2 C1 C6 N2 -3.05(19) . . . . ?
O2 C1 C6 C5 -179.60(13) . . . . ?
O3 P1 O1 Si1 22.25(11) . . . . ?
O3 P1 O2 C1 -144.79(10) . . . . ?
O3 P1 N1 C15 -153.87(11) . . . . ?
O3 P1 N1 C21 18.05(10) . . . . ?
O3 C22 C23 C24 177.93(13) . . . . ?
O3 C22 C23 C31 -6.6(2) . . . . ?
N1 P1 O1 Si1 -77.32(12) . . . . ?
N1 P1 O2 C1 -49.11(12) . . . . ?
N1 P1 O3 C22 -18.24(10) . . . . ?
N1 C15 C16 N2 -2.36(19) . . . . ?
N1 C15 C16 C17 176.91(15) . . . . ?
N1 C15 C20 C19 -176.52(16) . . . . ?
N1 C21 C22 O3 -0.22(17) . . . . ?
N1 C21 C22 C23 -179.98(13) . . . . ?
N1 C21 C26 C25 -177.66(14) . . . . ?
N2 P1 O1 Si1 -154.17(11) . . . . ?
N2 P1 O2 C1 29.09(10) . . . . ?
N2 P1 N1 C15 28.03(11) . . . . ?
N2 P1 N1 C21 -160.05(10) . . . . ?
N2 C16 C17 C18 178.89(17) . . . . ?
N2 C35 C36 C37 56.3(2) . . . . ?
N2 C35 C36 C41 173.96(14) . . . . ?
N2 C35 C36 C44 -70.51(19) . . . . ?
C1 C2 C3 C4 1.6(2) . . . . ?
C1 C2 C11 C12 -57.9(2) . . . . ?
C1 C2 C11 C13 63.4(2) . . . . ?
C1 C2 C11 C14 -177.32(16) . . . . ?
C2 C1 C6 N2 177.84(13) . . . . ?
C2 C1 C6 C5 1.3(2) . . . . ?
C2 C3 C4 C5 0.8(3) . . . . ?
C2 C3 C4 C7 -177.35(16) . . . . ?
C3 C2 C11 C12 122.94(17) . . . . ?
C3 C2 C11 C13 -115.77(18) . . . . ?
C3 C2 C11 C14 3.5(2) . . . . ?
C3 C4 C5 C6 -2.3(2) . . . . ?
C3 C4 C7 C8 -179.61(17) . . . . ?
C3 C4 C7 C9 60.9(2) . . . . ?
C3 C4 C7 C10 -59.2(2) . . . . ?
C4 C5 C6 N2 -174.80(14) . . . . ?
C4 C5 C6 C1 1.4(2) . . . . ?
C5 C4 C7 C8 2.3(2) . . . . ?
C5 C4 C7 C9 -117.17(19) . . . . ?
C5 C4 C7 C10 122.74(18) . . . . ?
C6 N2 C16 C15 -85.38(15) . . . . ?
C6 N2 C16 C17 95.41(19) . . . . ?
C6 N2 C35 C36 45.85(18) . . . . ?
C6 C1 C2 C3 -2.7(2) . . . . ?
C6 C1 C2 C11 178.06(15) . . . . ?
C7 C4 C5 C6 175.78(15) . . . . ?
C11 C2 C3 C4 -179.09(16) . . . . ?
C15 N1 C21 C22 158.07(14) . . . . ?
C15 N1 C21 C26 -27.2(2) . . . . ?
C15 C16 C17 C18 -0.3(3) . . . . ?
C16 N2 C6 C1 126.64(13) . . . . ?
C16 N2 C6 C5 -56.90(19) . . . . ?
C16 N2 C35 C36 170.82(13) . . . . ?
C16 C15 C20 C19 -0.5(3) . . . . ?
C16 C17 C18 C19 0.1(3) . . . . ?
C17 C18 C19 C20 -0.2(3) . . . . ?
C18 C19 C20 C15 0.4(3) . . . . ?
C20 C15 C16 N2 -178.78(14) . . . . ?
C20 C15 C16 C17 0.5(2) . . . . ?
C21 N1 C15 C16 165.54(14) . . . . ?
C21 N1 C15 C20 -18.2(2) . . . . ?
C21 C22 C23 C24 -2.3(2) . . . . ?
C21 C22 C23 C31 173.17(14) . . . . ?
C22 C21 C26 C25 -3.5(2) . . . . ?
C22 C23 C24 C25 -1.3(2) . . . . ?
C22 C23 C31 C32 178.04(15) . . . . ?
C22 C23 C31 C33 57.7(2) . . . . ?
C22 C23 C31 C34 -63.79(19) . . . . ?
C23 C24 C25 C26 2.6(2) . . . . ?
C23 C24 C25 C27 -177.84(14) . . . . ?
C24 C23 C31 C32 -6.8(2) . . . . ?
C24 C23 C31 C33 -127.16(16) . . . . ?
C24 C23 C31 C34 111.35(16) . . . . ?
C24 C25 C26 C21 -0.1(2) . . . . ?
C24 C25 C27 C28 52.6(2) . . . . ?
C24 C25 C27 C29 -67.0(2) . . . . ?
C24 C25 C27 C30 172.00(15) . . . . ?
C26 C21 C22 O3 -175.34(13) . . . . ?
C26 C21 C22 C23 4.9(2) . . . . ?
C26 C25 C27 C28 -127.80(16) . . . . ?
C26 C25 C27 C29 112.59(18) . . . . ?
C26 C25 C27 C30 -8.4(2) . . . . ?
C27 C25 C26 C21 -179.68(14) . . . . ?
C31 C23 C24 C25 -176.83(15) . . . . ?
C35 N2 C6 C1 -108.54(14) . . . . ?
C35 N2 C6 C5 67.92(18) . . . . ?
C35 N2 C16 C15 148.65(13) . . . . ?
C35 N2 C16 C17 -30.6(2) . . . . ?
C35 C36 C37 C38 172.42(14) . . . . ?
C35 C36 C41 C40 178.47(16) . . . . ?
C35 C36 C44 C43 -170.30(15) . . . . ?
C36 C37 C38 C39 -60.57(19) . . . . ?
C36 C37 C38 C45 60.11(19) . . . . ?
C37 C36 C41 C40 -58.1(2) . . . . ?
C37 C36 C44 C43 58.8(2) . . . . ?
C37 C38 C39 C40 60.9(2) . . . . ?
C37 C38 C45 C43 -61.09(19) . . . . ?
C38 C39 C40 C41 -60.3(2) . . . . ?
C38 C39 C40 C42 59.6(2) . . . . ?
C39 C38 C45 C43 59.31(19) . . . . ?
C39 C40 C41 C36 59.6(2) . . . . ?
C39 C40 C42 C43 -60.1(2) . . . . ?
C40 C42 C43 C44 -59.7(2) . . . . ?
C40 C42 C43 C45 60.5(2) . . . . ?
C41 C36 C37 C38 57.88(18) . . . . ?
C41 C36 C44 C43 -57.8(2) . . . . ?
C41 C40 C42 C43 59.3(2) . . . . ?
C42 C40 C41 C36 -60.3(2) . . . . ?
C42 C43 C44 C36 59.9(2) . . . . ?
C42 C43 C45 C38 -59.8(2) . . . . ?
C44 C36 C37 C38 -58.25(18) . . . . ?
C44 C36 C41 C40 58.6(2) . . . . ?
C44 C43 C45 C38 61.6(2) . . . . ?
C45 C38 C39 C40 -59.2(2) . . . . ?
C45 C43 C44 C36 -61.0(2) . . . . ?
C46 Si1 O1 P1 45.34(13) . . . . ?
C46 Si1 C48 C49 40.78(17) . . . . ?
C46 Si1 C50 C51 177.49(14) . . . . ?
C48 Si1 O1 P1 162.81(11) . . . . ?
C48 Si1 C46 C47 64.92(17) . . . . ?
C48 Si1 C50 C51 48.04(17) . . . . ?
C50 Si1 O1 P1 -77.82(12) . . . . ?
C50 Si1 C46 C47 -64.84(17) . . . . ?
C50 Si1 C48 C49 171.12(14) . . . . ?
C52 C53 C54 C55 0.2(2) . . . . ?
C52 C53 C54 C59 179.83(14) . . . . ?
C53 C52 C57 C56 -0.4(2) . . . . ?
C53 C52 B1 C60 84.41(15) . . . . ?
C53 C52 B1 C68 -153.57(13) . . . . ?
C53 C52 B1 C76 -37.39(18) . . . . ?
C53 C54 C55 C56 -0.6(2) . . . . ?
C53 C54 C59 F4A 179.8(3) . . . . ?
C53 C54 C59 F4B -76.0(10) . . . . ?
C53 C54 C59 F5A 63.8(5) . . . . ?
C53 C54 C59 F5B 162.8(13) . . . . ?
C53 C54 C59 F6A -59.2(7) . . . . ?
C53 C54 C59 F6B 36.8(14) . . . . ?
C54 C55 C56 C57 0.5(3) . . . . ?
C54 C55 C56 C58 177.44(16) . . . . ?
C55 C54 C59 F4A -0.5(4) . . . . ?
C55 C54 C59 F4B 103.6(10) . . . . ?
C55 C54 C59 F5A -116.6(5) . . . . ?
C55 C54 C59 F5B -17.6(13) . . . . ?
C55 C54 C59 F6A 120.4(7) . . . . ?
C55 C54 C59 F6B -143.5(14) . . . . ?
C55 C56 C57 C52 0.0(3) . . . . ?
C55 C56 C58 F1 157.77(18) . . . . ?
C55 C56 C58 F2A -77.3(4) . . . . ?
C55 C56 C58 F2B -101.9(11) . . . . ?
C55 C56 C58 F3A 40.0(3) . . . . ?
C55 C56 C58 F3B 13.5(17) . . . . ?
C57 C52 C53 C54 0.3(2) . . . . ?
C57 C52 B1 C60 -85.01(16) . . . . ?
C57 C52 B1 C68 37.0(2) . . . . ?
C57 C52 B1 C76 153.20(14) . . . . ?
C57 C56 C58 F1 -25.3(3) . . . . ?
C57 C56 C58 F2A 99.7(4) . . . . ?
C57 C56 C58 F2B 75.1(11) . . . . ?
C57 C56 C58 F3A -143.1(3) . . . . ?
C57 C56 C58 F3B -169.6(17) . . . . ?
C58 C56 C57 C52 -176.90(16) . . . . ?
C59 C54 C55 C56 179.77(15) . . . . ?
C60 C61 C62 C63 0.5(2) . . . . ?
C60 C61 C62 C67 -179.26(14) . . . . ?
C61 C60 C65 C64 -1.8(2) . . . . ?
C61 C60 B1 C52 -83.83(16) . . . . ?
C61 C60 B1 C68 152.81(13) . . . . ?
C61 C60 B1 C76 37.11(19) . . . . ?
C61 C62 C63 C64 -1.0(2) . . . . ?
C61 C62 C67 F10 -50.8(2) . . . . ?
C61 C62 C67 F11 67.56(19) . . . . ?
C61 C62 C67 F12 -173.95(15) . . . . ?
C62 C63 C64 C65 0.1(2) . . . . ?
C62 C63 C64 C66 178.76(15) . . . . ?
C63 C62 C67 F10 129.45(18) . . . . ?
C63 C62 C67 F11 -112.17(18) . . . . ?
C63 C62 C67 F12 6.3(2) . . . . ?
C63 C64 C65 C60 1.3(2) . . . . ?
C63 C64 C66 F7 -125.89(18) . . . . ?
C63 C64 C66 F8 -4.0(2) . . . . ?
C63 C64 C66 F9 116.94(18) . . . . ?
C65 C60 C61 C62 0.9(2) . . . . ?
C65 C60 B1 C52 89.22(15) . . . . ?
C65 C60 B1 C68 -34.14(19) . . . . ?
C65 C60 B1 C76 -149.84(13) . . . . ?
C65 C64 C66 F7 52.8(2) . . . . ?
C65 C64 C66 F8 174.70(15) . . . . ?
C65 C64 C66 F9 -64.4(2) . . . . ?
C66 C64 C65 C60 -177.36(15) . . . . ?
C67 C62 C63 C64 178.72(14) . . . . ?
C68 C69 C70 C71 1.5(3) . . . . ?
C68 C69 C70 C75 -179.49(16) . . . . ?
C69 C68 C73 C72 -0.2(2) . . . . ?
C69 C68 B1 C52 38.77(19) . . . . ?
C69 C68 B1 C60 155.00(14) . . . . ?
C69 C68 B1 C76 -82.89(16) . . . . ?
C69 C70 C71 C72 -0.5(2) . . . . ?
C69 C70 C75 F16A 152.7(4) . . . . ?
C69 C70 C75 F16B 39.5(4) . . . . ?
C69 C70 C75 F17A -90.0(7) . . . . ?
C69 C70 C75 F17B 174.6(12) . . . . ?
C69 C70 C75 F18A 39.3(4) . . . . ?
C69 C70 C75 F18B -66.1(7) . . . . ?
C70 C71 C72 C73 -0.8(2) . . . . ?
C70 C71 C72 C74 179.83(16) . . . . ?
C71 C70 C75 F16A -28.3(4) . . . . ?
C71 C70 C75 F16B -141.5(3) . . . . ?
C71 C70 C75 F17A 89.1(7) . . . . ?
C71 C70 C75 F17B -6.4(12) . . . . ?
C71 C70 C75 F18A -141.7(4) . . . . ?
C71 C70 C75 F18B 113.0(7) . . . . ?
C71 C72 C73 C68 1.2(2) . . . . ?
C71 C72 C74 F13A -3.3(5) . . . . ?
C71 C72 C74 F13B -16.3(11) . . . . ?
C71 C72 C74 F14A 121.6(5) . . . . ?
C71 C72 C74 F14B 94.4(11) . . . . ?
C71 C72 C74 F15A -121.6(3) . . . . ?
C71 C72 C74 F15B -150.7(16) . . . . ?
C73 C68 C69 C70 -1.1(2) . . . . ?
C73 C68 B1 C52 -151.37(14) . . . . ?
C73 C68 B1 C60 -35.15(19) . . . . ?
C73 C68 B1 C76 86.97(16) . . . . ?
C73 C72 C74 F13A 177.3(5) . . . . ?
C73 C72 C74 F13B 164.3(11) . . . . ?
C73 C72 C74 F14A -57.8(5) . . . . ?
C73 C72 C74 F14B -85.0(11) . . . . ?
C73 C72 C74 F15A 59.0(4) . . . . ?
C73 C72 C74 F15B 29.9(16) . . . . ?
C74 C72 C73 C68 -179.44(15) . . . . ?
C75 C70 C71 C72 -179.51(16) . . . . ?
C76 C77 C78 C79 0.6(2) . . . . ?
C76 C77 C78 C83 -179.14(15) . . . . ?
C77 C76 C81 C80 0.0(2) . . . . ?
C77 C76 B1 C52 -36.62(18) . . . . ?
C77 C76 B1 C60 -151.81(13) . . . . ?
C77 C76 B1 C68 86.64(16) . . . . ?
C77 C78 C79 C80 0.5(2) . . . . ?
C77 C78 C83 F22A -7.6(3) . . . . ?
C77 C78 C83 F22B 49.3(9) . . . . ?
C77 C78 C83 F23A 113.6(2) . . . . ?
C77 C78 C83 F23B 164.7(11) . . . . ?
C77 C78 C83 F24A -128.5(2) . . . . ?
C77 C78 C83 F24B -70.3(11) . . . . ?
C78 C79 C80 C81 -1.2(2) . . . . ?
C78 C79 C80 C82 -179.84(15) . . . . ?
C79 C78 C83 F22A 172.7(2) . . . . ?
C79 C78 C83 F22B -130.4(8) . . . . ?
C79 C78 C83 F23A -66.1(3) . . . . ?
C79 C78 C83 F23B -15.0(11) . . . . ?
C79 C78 C83 F24A 51.7(3) . . . . ?
C79 C78 C83 F24B 110.0(11) . . . . ?
C79 C80 C81 C76 1.0(2) . . . . ?
C79 C80 C82 F19 -138.97(16) . . . . ?
C79 C80 C82 F20 101.46(19) . . . . ?
C79 C80 C82 F21 -19.1(2) . . . . ?
C81 C76 C77 C78 -0.8(2) . . . . ?
C81 C76 B1 C52 151.76(13) . . . . ?
C81 C76 B1 C60 36.57(18) . . . . ?
C81 C76 B1 C68 -84.97(16) . . . . ?
C81 C80 C82 F19 42.4(2) . . . . ?
C81 C80 C82 F20 -77.16(19) . . . . ?
C81 C80 C82 F21 162.28(15) . . . . ?
C82 C80 C81 C76 179.65(14) . . . . ?
C83 C78 C79 C80 -179.82(16) . . . . ?
B1 C52 C53 C54 -169.90(13) . . . . ?
B1 C52 C57 C56 169.45(15) . . . . ?
B1 C60 C61 C62 174.34(13) . . . . ?
B1 C60 C65 C64 -175.28(14) . . . . ?
B1 C68 C69 C70 169.31(15) . . . . ?
B1 C68 C73 C72 -170.63(14) . . . . ?
B1 C76 C77 C78 -172.83(14) . . . . ?
B1 C76 C81 C80 172.06(14) . . . . ?
C1SA C2SA C3SA C4SA 175.8(5) . . . . ?
C1SA C2SA C7SA C6SA -175.0(5) . . . . ?
C2SA C3SA C4SA C5SA 0.2(6) . . . . ?
C3SA C2SA C7SA C6SA 1.4(5) . . . . ?
C3SA C4SA C5SA C6SA -0.6(7) . . . . ?
C4SA C5SA C6SA C7SA 1.4(7) . . . . ?
C5SA C6SA C7SA C2SA -1.8(6) . . . . ?
C7SA C2SA C3SA C4SA -0.6(5) . . . . ?
C1SB C2SB C3SB C4SB 173(3) . . . . ?
C2SB C3SB C4SB C5SB -176(2) . . . . ?
C1SC C2SC C3SC C4SC 159(3) . . . . ?
C2SC C3SC C4SC C5SC -141(4) . . . . ?
